data_4120200
loop_
_publ_author_name
'John R. Coombs'
'Fredrik Haeffner'
'Laura T. Kliman'
'James P. Morken'

_publ_section_title
;
 Scope and Mechanism of the Pt-Catalyzed Enantioselective Diboration of
 Monosubstituted Alkenes
;
_journal_name_full 'Journal of the American Chemical Society'
_journal_page_first 11222
_journal_page_last 11231
_journal_paper_doi 10.1021/ja4041016
_journal_volume 135
_journal_year 2013
_chemical_absolute_configuration ad
_chemical_formula_moiety 'C90 H98 Cl2 O8 P2 Pt'
_chemical_formula_sum 'C90 H98 Cl2 O8 P2 Pt'
_chemical_formula_weight 1635.61
_chemical_name_systematic
; 
 ? 
;
_space_group_IT_number 4
_symmetry_cell_setting monoclinic
_symmetry_space_group_name_Hall 'P 2yb'
_symmetry_space_group_name_H-M 'P 1 21 1'
_atom_sites_solution_hydrogens geom
_atom_sites_solution_primary direct
_atom_sites_solution_secondary difmap
_audit_creation_method SHELXL-97
_cell_angle_alpha 90.00
_cell_angle_beta 113.170(4)
_cell_angle_gamma 90.00
_cell_formula_units_Z 4
_cell_length_a 18.342(5)
_cell_length_b 20.400(6)
_cell_length_c 23.191(7)
_cell_measurement_reflns_used 9871
_cell_measurement_temperature 100(2)
_cell_measurement_theta_max 28.22
_cell_measurement_theta_min 2.22
_cell_volume 7978(4)
_computing_cell_refinement 'Bruker SAINT'
_computing_data_collection 'Bruker SMART'
_computing_data_reduction 'Bruker SAINT'
_computing_molecular_graphics 'Bruker SHELXTL'
_computing_publication_material 'Bruker SHELXTL'
_computing_structure_refinement 'SHELXL-97 (Sheldrick, 2008)'
_computing_structure_solution 'SHELXS-97 (Sheldrick, 2008)'
_diffrn_ambient_temperature 100(2)
_diffrn_measured_fraction_theta_full 0.998
_diffrn_measured_fraction_theta_max 0.998
_diffrn_measurement_device_type 'Bruker SMART APEX CCD'
_diffrn_measurement_method '0.3 deg wide \w exposures'
_diffrn_radiation_monochromator graphite
_diffrn_radiation_source 'normal-focus sealed tube'
_diffrn_radiation_type MoK\a
_diffrn_radiation_wavelength 0.71073
_diffrn_reflns_av_R_equivalents 0.0739
_diffrn_reflns_av_sigmaI/netI 0.0926
_diffrn_reflns_limit_h_max 24
_diffrn_reflns_limit_h_min -24
_diffrn_reflns_limit_k_max 26
_diffrn_reflns_limit_k_min -26
_diffrn_reflns_limit_l_max 30
_diffrn_reflns_limit_l_min -30
_diffrn_reflns_number 114289
_diffrn_reflns_theta_full 28.00
_diffrn_reflns_theta_max 28.00
_diffrn_reflns_theta_min 2.21
_exptl_absorpt_coefficient_mu 1.922
_exptl_absorpt_correction_T_max 0.9626
_exptl_absorpt_correction_T_min 0.8310
_exptl_absorpt_correction_type multi-scan
_exptl_absorpt_process_details
;
Sheldrick, G.M. (2008). SADABS v2008/1. Bruker AXS Inc. Madison, WI USA.
;
_exptl_crystal_colour colorless
_exptl_crystal_density_diffrn 1.362
_exptl_crystal_density_method none
_exptl_crystal_description plate
_exptl_crystal_F_000 3376
_exptl_crystal_size_max 0.10
_exptl_crystal_size_mid 0.06
_exptl_crystal_size_min 0.02
_refine_diff_density_max 1.383
_refine_diff_density_min -0.853
_refine_diff_density_rms 0.116
_refine_ls_abs_structure_details 'Flack H D (1983), Acta Cryst. A39, 876-881'
_refine_ls_abs_structure_Flack -0.015(3)
_refine_ls_extinction_coef na
_refine_ls_extinction_method none
_refine_ls_goodness_of_fit_ref 1.006
_refine_ls_hydrogen_treatment constr
_refine_ls_matrix_type full
_refine_ls_number_parameters 1810
_refine_ls_number_reflns 38325
_refine_ls_number_restraints 1651
_refine_ls_restrained_S_all 0.991
_refine_ls_R_factor_all 0.0607
_refine_ls_R_factor_gt 0.0467
_refine_ls_shift/su_max 0.012
_refine_ls_shift/su_mean 0.000
_refine_ls_structure_factor_coef Fsqd
_refine_ls_weighting_details 'calc w=1/[\s^2^(Fo^2^)+(0.0274P)^2^+0.0000P] where P=(Fo^2^+2Fc^2^)/3'
_refine_ls_weighting_scheme calc
_refine_ls_wR_factor_gt 0.0782
_refine_ls_wR_factor_ref 0.0837
_reflns_number_gt 33128
_reflns_number_total 38325
_reflns_threshold_expression >2sigma(I)
_cod_data_source_file ja4041016_si_002.cif
_cod_data_source_block C90H98Cl2O8P2Pt
_cod_original_cell_volume 7977(4)
_cod_original_sg_symbol_H-M 'P 21'
_cod_database_code 4120200

loop_
_symmetry_equiv_pos_as_xyz
'x, y, z'
'-x, y+1/2, -z'

loop_
_atom_site_label
_atom_site_type_symbol
_atom_site_fract_x
_atom_site_fract_y
_atom_site_fract_z
_atom_site_U_iso_or_equiv
_atom_site_adp_type
_atom_site_occupancy
_atom_site_symmetry_multiplicity
_atom_site_calc_flag
_atom_site_refinement_flags
Pt1 Pt 0.205764(12) 0.577357(9) 0.909867(9) 0.01093(4) Uani 1 1 d D
Cl1 Cl 0.15356(8) 0.58950(8) 0.80265(6) 0.0234(4) Uani 1 1 d D
Cl2 Cl 0.25527(8) 0.56810(7) 1.01771(6) 0.0183(3) Uani 1 1 d D
P1 P 0.10066(8) 0.50947(6) 0.89679(6) 0.0117(3) Uani 1 1 d D
P2 P 0.31071(8) 0.64234(7) 0.91547(7) 0.0120(3) Uani 1 1 d D
O1 O 0.10998(19) 0.43469(16) 0.87860(15) 0.0139(8) Uani 1 1 d D
O2 O 0.0841(2) 0.50917(15) 0.95966(16) 0.0137(8) Uani 1 1 d D
O3 O 0.2164(2) 0.34696(17) 1.02479(16) 0.0185(8) Uani 1 1 d D
O4 O 0.0988(2) 0.35114(17) 1.03680(17) 0.0207(9) Uani 1 1 d D
O5 O 0.2940(2) 0.71976(15) 0.90630(15) 0.0117(7) Uani 1 1 d D
O6 O 0.38362(19) 0.63353(15) 0.98171(15) 0.0113(7) Uani 1 1 d D
O7 O 0.4545(2) 0.78040(16) 1.07700(16) 0.0166(8) Uani 1 1 d D
O8 O 0.3229(2) 0.79093(15) 1.05834(16) 0.0136(8) Uani 1 1 d D
C1 C 0.0058(3) 0.5283(2) 0.8359(2) 0.0126(8) Uani 1 1 d DU
C2 C -0.0236(3) 0.5911(2) 0.8359(2) 0.0179(11) Uani 1 1 d DU
H2 H 0.0092 0.6237 0.8631 0.021 Uiso 1 1 calc R
C3 C -0.1014(3) 0.6064(3) 0.7955(3) 0.0212(12) Uani 1 1 d DU
H3 H -0.1217 0.6492 0.7958 0.025 Uiso 1 1 calc R
C4 C -0.1485(3) 0.5595(3) 0.7557(3) 0.0241(13) Uani 1 1 d DU
H4 H -0.2016 0.5699 0.7288 0.029 Uiso 1 1 calc R
C5 C -0.1195(3) 0.4979(3) 0.7543(3) 0.0254(13) Uani 1 1 d DU
H5 H -0.1521 0.4660 0.7260 0.030 Uiso 1 1 calc R
C6 C -0.0425(3) 0.4821(3) 0.7942(2) 0.0203(12) Uani 1 1 d DU
H6 H -0.0226 0.4393 0.7930 0.024 Uiso 1 1 calc R
C7 C 0.1714(3) 0.3889(2) 0.9186(2) 0.0125(7) Uani 1 1 d DU
C8 C 0.1734(3) 0.3991(2) 0.9857(2) 0.0147(11) Uani 1 1 d DU
H8 H 0.1975 0.4424 1.0032 0.018 Uiso 1 1 calc R
C9 C 0.0896(3) 0.3929(2) 0.9851(2) 0.0154(11) Uani 1 1 d DU
H9 H 0.0558 0.3694 0.9458 0.018 Uiso 1 1 calc R
C10 C 0.0487(3) 0.4592(2) 0.9866(2) 0.0113(7) Uani 1 1 d DU
C11 C 0.2507(3) 0.4015(2) 0.9138(2) 0.0128(7) Uani 1 1 d DU
C12 C 0.3182(3) 0.4218(3) 0.9639(2) 0.0174(10) Uani 1 1 d DU
H12 H 0.3140 0.4352 1.0018 0.021 Uiso 1 1 calc R
C13 C 0.3922(3) 0.4227(3) 0.9599(2) 0.0175(10) Uani 1 1 d DU
C14 C 0.3972(3) 0.4018(2) 0.9048(2) 0.0205(11) Uani 1 1 d DU
H14 H 0.4476 0.4011 0.9023 0.025 Uiso 1 1 calc R
C15 C 0.3315(3) 0.3817(2) 0.8533(3) 0.0191(11) Uani 1 1 d DU
C16 C 0.2583(3) 0.3830(2) 0.8578(2) 0.0149(7) Uani 1 1 d DU
H16 H 0.2122 0.3711 0.8224 0.018 Uiso 1 1 calc R
C17 C 0.4643(3) 0.4447(3) 1.0148(3) 0.0258(13) Uani 1 1 d DU
H17A H 0.5113 0.4396 1.0049 0.039 Uiso 1 1 calc R
H17B H 0.4704 0.4179 1.0515 0.039 Uiso 1 1 calc R
H17C H 0.4584 0.4908 1.0238 0.039 Uiso 1 1 calc R
C18 C 0.3395(4) 0.3560(3) 0.7947(3) 0.0313(15) Uani 1 1 d DU
H18A H 0.3801 0.3216 0.8063 0.047 Uiso 1 1 calc R
H18B H 0.3551 0.3919 0.7739 0.047 Uiso 1 1 calc R
H18C H 0.2886 0.3378 0.7662 0.047 Uiso 1 1 calc R
C19 C 0.1423(3) 0.3197(2) 0.8944(2) 0.0148(7) Uani 1 1 d DU
C20 C 0.1978(4) 0.2689(3) 0.9144(3) 0.0321(14) Uani 1 1 d DU
H20 H 0.2507 0.2785 0.9422 0.039 Uiso 1 1 calc R
C21 C 0.1775(4) 0.2046(3) 0.8945(3) 0.0338(14) Uani 1 1 d DU
C22 C 0.0994(4) 0.1919(3) 0.8558(3) 0.0347(14) Uani 1 1 d DU
H22 H 0.0844 0.1481 0.8426 0.042 Uiso 1 1 calc R
C23 C 0.0416(4) 0.2412(3) 0.8352(3) 0.0273(13) Uani 1 1 d DU
C24 C 0.0651(3) 0.3057(2) 0.8561(3) 0.0203(11) Uani 1 1 d DU
H24 H 0.0270 0.3399 0.8435 0.024 Uiso 1 1 calc R
C25 C 0.2398(4) 0.1517(3) 0.9157(4) 0.051(2) Uani 1 1 d DU
H25A H 0.2253 0.1165 0.8844 0.076 Uiso 1 1 calc R
H25B H 0.2433 0.1339 0.9560 0.076 Uiso 1 1 calc R
H25C H 0.2912 0.1701 0.9205 0.076 Uiso 1 1 calc R
C26 C -0.0426(4) 0.2267(3) 0.7929(3) 0.0467(19) Uani 1 1 d DU
H26A H -0.0479 0.2270 0.7492 0.070 Uiso 1 1 calc R
H26B H -0.0775 0.2601 0.7988 0.070 Uiso 1 1 calc R
H26C H -0.0574 0.1834 0.8032 0.070 Uiso 1 1 calc R
C27 C 0.1819(3) 0.3363(3) 1.0696(3) 0.0243(13) Uani 1 1 d DU
C28 C 0.2197(4) 0.3814(3) 1.1252(3) 0.0410(17) Uani 1 1 d DU
H28A H 0.2115 0.4271 1.1109 0.062 Uiso 1 1 calc R
H28B H 0.2767 0.3724 1.1451 0.062 Uiso 1 1 calc R
H28C H 0.1955 0.3741 1.1555 0.062 Uiso 1 1 calc R
C29 C 0.1906(4) 0.2640(3) 1.0862(4) 0.049(2) Uani 1 1 d DU
H29A H 0.1658 0.2379 1.0480 0.073 Uiso 1 1 calc R
H29B H 0.1647 0.2546 1.1150 0.073 Uiso 1 1 calc R
H29C H 0.2470 0.2528 1.1064 0.073 Uiso 1 1 calc R
C30 C -0.0412(3) 0.4582(2) 0.9482(2) 0.0133(7) Uani 1 1 d DU
C31 C -0.0846(3) 0.4009(2) 0.9242(2) 0.0166(11) Uani 1 1 d DU
H31 H -0.0581 0.3598 0.9324 0.020 Uiso 1 1 calc R
C32 C -0.1652(3) 0.4030(2) 0.8888(3) 0.0182(11) Uani 1 1 d DU
C33 C -0.2037(3) 0.4626(2) 0.8780(3) 0.0196(11) Uani 1 1 d DU
H33 H -0.2592 0.4641 0.8540 0.023 Uiso 1 1 calc R
C34 C -0.1627(3) 0.5210(2) 0.9016(3) 0.0203(11) Uani 1 1 d DU
C35 C -0.0818(3) 0.5180(2) 0.9372(2) 0.0163(11) Uani 1 1 d DU
H35 H -0.0535 0.5572 0.9543 0.020 Uiso 1 1 calc R
C36 C -0.2099(3) 0.3400(3) 0.8625(3) 0.0240(13) Uani 1 1 d DU
H36A H -0.1756 0.3100 0.8514 0.036 Uiso 1 1 calc R
H36B H -0.2574 0.3499 0.8250 0.036 Uiso 1 1 calc R
H36C H -0.2254 0.3194 0.8941 0.036 Uiso 1 1 calc R
C37 C -0.2059(3) 0.5863(3) 0.8906(3) 0.0279(14) Uani 1 1 d DU
H37A H -0.2237 0.5946 0.9247 0.042 Uiso 1 1 calc R
H37B H -0.2520 0.5850 0.8505 0.042 Uiso 1 1 calc R
H37C H -0.1700 0.6214 0.8896 0.042 Uiso 1 1 calc R
C38 C 0.0653(3) 0.4832(2) 1.0531(2) 0.0166(11) Uani 1 1 d DU
C39 C 0.0267(3) 0.4530(3) 1.0868(2) 0.0216(11) Uani 1 1 d DU
H39 H -0.0101 0.4187 1.0679 0.026 Uiso 1 1 calc R
C40 C 0.0412(4) 0.4723(3) 1.1478(3) 0.0281(13) Uani 1 1 d DU
C41 C 0.0952(3) 0.5225(3) 1.1750(3) 0.0289(13) Uani 1 1 d DU
H41 H 0.1051 0.5360 1.2166 0.035 Uiso 1 1 calc R
C42 C 0.1351(3) 0.5534(3) 1.1420(3) 0.0273(13) Uani 1 1 d DU
C43 C 0.1178(3) 0.5336(2) 1.0804(2) 0.0194(11) Uani 1 1 d DU
H43 H 0.1427 0.5554 1.0568 0.023 Uiso 1 1 calc R
C44 C -0.0017(4) 0.4399(3) 1.1843(3) 0.050(2) Uani 1 1 d DU
H44A H 0.0344 0.4094 1.2150 0.075 Uiso 1 1 calc R
H44B H -0.0477 0.4158 1.1553 0.075 Uiso 1 1 calc R
H44C H -0.0194 0.4735 1.2061 0.075 Uiso 1 1 calc R
C45 C 0.1965(4) 0.6055(3) 1.1723(3) 0.0389(17) Uani 1 1 d DU
H45A H 0.2488 0.5895 1.1766 0.058 Uiso 1 1 calc R
H45B H 0.1975 0.6160 1.2139 0.058 Uiso 1 1 calc R
H45C H 0.1832 0.6451 1.1462 0.058 Uiso 1 1 calc R
C46 C 0.3496(3) 0.6284(2) 0.8563(2) 0.0140(11) Uani 1 1 d DU
C47 C 0.3787(3) 0.6788(3) 0.8301(2) 0.0175(11) Uani 1 1 d DU
H47 H 0.3754 0.7232 0.8413 0.021 Uiso 1 1 calc R
C48 C 0.4122(3) 0.6631(3) 0.7880(3) 0.0236(12) Uani 1 1 d DU
H48 H 0.4329 0.6969 0.7707 0.028 Uiso 1 1 calc R
C49 C 0.4159(3) 0.5990(3) 0.7709(3) 0.0281(13) Uani 1 1 d DU
H49 H 0.4383 0.5889 0.7413 0.034 Uiso 1 1 calc R
C50 C 0.3876(3) 0.5495(3) 0.7963(3) 0.0258(13) Uani 1 1 d DU
H50 H 0.3915 0.5053 0.7849 0.031 Uiso 1 1 calc R
C51 C 0.3533(3) 0.5635(2) 0.8387(2) 0.0185(11) Uani 1 1 d DU
H51 H 0.3326 0.5293 0.8556 0.022 Uiso 1 1 calc R
C52 C 0.2680(3) 0.7593(2) 0.9473(2) 0.0111(7) Uani 1 1 d DU
C53 C 0.3264(3) 0.7425(2) 1.0150(2) 0.0125(10) Uani 1 1 d DU
H53 H 0.3150 0.6979 1.0275 0.015 Uiso 1 1 calc R
C54 C 0.4122(3) 0.7467(2) 1.0195(2) 0.0108(10) Uani 1 1 d DU
H54 H 0.4127 0.7744 0.9842 0.013 Uiso 1 1 calc R
C55 C 0.4506(3) 0.6784(2) 1.0166(2) 0.0103(7) Uani 1 1 d DU
C56 C 0.1806(3) 0.7453(2) 0.9333(2) 0.0112(7) Uani 1 1 d DU
C57 C 0.1272(3) 0.7540(3) 0.8714(2) 0.0178(11) Uani 1 1 d DU
H57 H 0.1464 0.7609 0.8394 0.021 Uiso 1 1 calc R
C58 C 0.0458(3) 0.7525(2) 0.8563(2) 0.0157(8) Uani 1 1 d DU
C59 C 0.0203(3) 0.7427(2) 0.9043(2) 0.0206(11) Uani 1 1 d DU
H59 H -0.0349 0.7452 0.8948 0.025 Uiso 1 1 calc R
C60 C 0.0712(3) 0.7295(3) 0.9656(3) 0.0196(8) Uani 1 1 d DU
C61 C 0.1530(3) 0.7321(2) 0.9801(2) 0.0155(11) Uani 1 1 d DU
H61 H 0.1896 0.7247 1.0219 0.019 Uiso 1 1 calc R
C62 C -0.0115(3) 0.7613(3) 0.7884(3) 0.0323(15) Uani 1 1 d DU
H62A H -0.0226 0.7186 0.7674 0.048 Uiso 1 1 calc R
H62B H 0.0121 0.7905 0.7670 0.048 Uiso 1 1 calc R
H62C H -0.0611 0.7805 0.7872 0.048 Uiso 1 1 calc R
C63 C 0.0413(3) 0.7133(3) 1.0162(3) 0.0275(14) Uani 1 1 d DU
H63A H -0.0077 0.7377 1.0085 0.041 Uiso 1 1 calc R
H63B H 0.0815 0.7255 1.0573 0.041 Uiso 1 1 calc R
H63C H 0.0306 0.6662 1.0155 0.041 Uiso 1 1 calc R
C64 C 0.2756(3) 0.8308(2) 0.9316(2) 0.0151(11) Uani 1 1 d DU
C65 C 0.2351(3) 0.8787(2) 0.9517(3) 0.0193(11) Uani 1 1 d DU
H65 H 0.2041 0.8655 0.9743 0.023 Uiso 1 1 calc R
C66 C 0.2399(3) 0.9440(2) 0.9391(3) 0.0211(12) Uani 1 1 d DU
C67 C 0.2845(3) 0.9630(2) 0.9048(3) 0.0201(11) Uani 1 1 d DU
H67 H 0.2884 1.0082 0.8965 0.024 Uiso 1 1 calc R
C68 C 0.3230(3) 0.9174(3) 0.8829(2) 0.0178(10) Uani 1 1 d DU
C69 C 0.3182(3) 0.8507(2) 0.8969(2) 0.0136(10) Uani 1 1 d DU
H69 H 0.3447 0.8189 0.8823 0.016 Uiso 1 1 calc R
C70 C 0.1930(4) 0.9936(3) 0.9590(3) 0.0300(14) Uani 1 1 d DU
H70A H 0.1590 1.0189 0.9224 0.045 Uiso 1 1 calc R
H70B H 0.2296 1.0233 0.9903 0.045 Uiso 1 1 calc R
H70C H 0.1601 0.9707 0.9772 0.045 Uiso 1 1 calc R
C71 C 0.3661(3) 0.9368(3) 0.8425(2) 0.0245(13) Uani 1 1 d DU
H71A H 0.3283 0.9403 0.7988 0.037 Uiso 1 1 calc R
H71B H 0.4062 0.9036 0.8458 0.037 Uiso 1 1 calc R
H71C H 0.3921 0.9792 0.8566 0.037 Uiso 1 1 calc R
C72 C 0.4007(3) 0.7968(2) 1.1065(3) 0.0165(12) Uani 1 1 d DU
C73 C 0.4127(3) 0.8679(3) 1.1258(3) 0.0225(13) Uani 1 1 d DU
H73A H 0.4039 0.8953 1.0889 0.034 Uiso 1 1 calc R
H73B H 0.4669 0.8743 1.1567 0.034 Uiso 1 1 calc R
H73C H 0.3750 0.8804 1.1443 0.034 Uiso 1 1 calc R
C74 C 0.4122(3) 0.7499(3) 1.1597(2) 0.0221(13) Uani 1 1 d DU
H74A H 0.4029 0.7050 1.1436 0.033 Uiso 1 1 calc R
H74B H 0.3747 0.7606 1.1789 0.033 Uiso 1 1 calc R
H74C H 0.4665 0.7538 1.1912 0.033 Uiso 1 1 calc R
C75 C 0.5050(3) 0.6807(2) 0.9806(2) 0.0136(10) Uani 1 1 d DU
C76 C 0.5289(3) 0.7373(3) 0.9601(2) 0.0178(11) Uani 1 1 d DU
H76 H 0.5148 0.7788 0.9712 0.021 Uiso 1 1 calc R
C77 C 0.5735(3) 0.7346(3) 0.9232(3) 0.0198(12) Uani 1 1 d DU
C78 C 0.5957(3) 0.6734(2) 0.9093(3) 0.0188(11) Uani 1 1 d DU
H78 H 0.6267 0.6711 0.8847 0.023 Uiso 1 1 calc R
C79 C 0.5743(3) 0.6152(3) 0.9301(3) 0.0191(12) Uani 1 1 d DU
C80 C 0.5299(3) 0.6203(3) 0.9665(2) 0.0157(11) Uani 1 1 d DU
H80 H 0.5161 0.5814 0.9824 0.019 Uiso 1 1 calc R
C81 C 0.5927(4) 0.7967(3) 0.8968(3) 0.0273(14) Uani 1 1 d DU
H81A H 0.6087 0.7858 0.8623 0.041 Uiso 1 1 calc R
H81B H 0.6361 0.8197 0.9298 0.041 Uiso 1 1 calc R
H81C H 0.5457 0.8249 0.8812 0.041 Uiso 1 1 calc R
C82 C 0.5969(3) 0.5490(3) 0.9137(3) 0.0255(14) Uani 1 1 d DU
H82A H 0.6291 0.5256 0.9523 0.038 Uiso 1 1 calc R
H82B H 0.6276 0.5546 0.8878 0.038 Uiso 1 1 calc R
H82C H 0.5489 0.5237 0.8905 0.038 Uiso 1 1 calc R
C83 C 0.4928(3) 0.6469(2) 1.0807(2) 0.0148(10) Uani 1 1 d DU
C84 C 0.5674(3) 0.6706(3) 1.1192(2) 0.0204(12) Uani 1 1 d DU
H84 H 0.5907 0.7051 1.1047 0.024 Uiso 1 1 calc R
C85 C 0.6083(3) 0.6442(3) 1.1787(3) 0.0253(13) Uani 1 1 d DU
C86 C 0.5719(3) 0.5950(2) 1.1993(3) 0.0188(8) Uani 1 1 d DU
H86 H 0.5992 0.5770 1.2400 0.023 Uiso 1 1 calc R
C87 C 0.4969(3) 0.5714(3) 1.1624(2) 0.0210(11) Uani 1 1 d DU
C88 C 0.4582(3) 0.5980(2) 1.1028(2) 0.0150(11) Uani 1 1 d DU
H88 H 0.4070 0.5823 1.0768 0.018 Uiso 1 1 calc R
C89 C 0.6903(4) 0.6685(3) 1.2202(3) 0.0440(19) Uani 1 1 d DU
H89A H 0.6871 0.6948 1.2545 0.066 Uiso 1 1 calc R
H89B H 0.7114 0.6954 1.1954 0.066 Uiso 1 1 calc R
H89C H 0.7254 0.6309 1.2376 0.066 Uiso 1 1 calc R
C90 C 0.4587(4) 0.5169(3) 1.1842(3) 0.0289(14) Uani 1 1 d DU
H90A H 0.4048 0.5297 1.1784 0.043 Uiso 1 1 calc R
H90B H 0.4899 0.5081 1.2287 0.043 Uiso 1 1 calc R
H90C H 0.4566 0.4772 1.1597 0.043 Uiso 1 1 calc R
Pt2 Pt 0.692238(11) 0.423998(9) 0.424366(9) 0.00940(4) Uani 1 1 d D
Cl3 Cl 0.63107(8) 0.43279(9) 0.31690(6) 0.0266(4) Uani 1 1 d D
Cl4 Cl 0.74945(7) 0.41876(8) 0.53280(5) 0.0151(3) Uani 1 1 d D
P3 P 0.58523(8) 0.36230(6) 0.41833(6) 0.0097(3) Uani 1 1 d D
P4 P 0.79564(8) 0.47946(6) 0.41367(6) 0.0097(3) Uani 1 1 d D
O9 O 0.5709(2) 0.36184(15) 0.48212(15) 0.0115(8) Uani 1 1 d D
O10 O 0.58769(19) 0.28745(15) 0.39848(15) 0.0116(7) Uani 1 1 d D
O11 O 0.6016(2) 0.22110(16) 0.57653(16) 0.0148(8) Uani 1 1 d D
O12 O 0.70104(19) 0.19862(16) 0.54417(15) 0.0114(8) Uani 1 1 d D
O13 O 0.87659(19) 0.46917(15) 0.47294(15) 0.0116(7) Uani 1 1 d D
O14 O 0.78484(19) 0.55697(14) 0.40094(15) 0.0112(7) Uani 1 1 d D
O15 O 0.84518(19) 0.63473(16) 0.55493(15) 0.0120(7) Uani 1 1 d D
O16 O 0.97132(19) 0.61554(16) 0.56089(16) 0.0133(8) Uani 1 1 d D
C91 C 0.4924(3) 0.3883(2) 0.3584(2) 0.0126(8) Uani 1 1 d DU
C92 C 0.4733(3) 0.4540(2) 0.3573(2) 0.0155(11) Uani 1 1 d DU
H92 H 0.5106 0.4835 0.3853 0.019 Uiso 1 1 calc R
C93 C 0.4006(3) 0.4775(3) 0.3161(2) 0.0199(12) Uani 1 1 d DU
H93 H 0.3887 0.5228 0.3158 0.024 Uiso 1 1 calc R
C94 C 0.3460(3) 0.4358(3) 0.2760(3) 0.0250(13) Uani 1 1 d DU
H94 H 0.2964 0.4520 0.2474 0.030 Uiso 1 1 calc R
C95 C 0.3635(4) 0.3699(3) 0.2774(3) 0.0303(14) Uani 1 1 d DU
H95 H 0.3248 0.3404 0.2506 0.036 Uiso 1 1 calc R
C96 C 0.4367(3) 0.3462(3) 0.3173(3) 0.0227(13) Uani 1 1 d DU
H96 H 0.4488 0.3010 0.3166 0.027 Uiso 1 1 calc R
C97 C 0.5300(3) 0.3124(2) 0.5054(2) 0.0125(7) Uani 1 1 d DU
C98 C 0.5769(3) 0.2460(2) 0.5142(2) 0.0113(10) Uani 1 1 d DU
H98 H 0.5413 0.2129 0.4846 0.014 Uiso 1 1 calc R
C99 C 0.6541(3) 0.2492(2) 0.5038(2) 0.0099(10) Uani 1 1 d DU
H99 H 0.6802 0.2927 0.5181 0.012 Uiso 1 1 calc R
C100 C 0.6440(3) 0.2364(2) 0.4355(2) 0.0113(7) Uani 1 1 d DU
C101 C 0.4421(3) 0.3093(2) 0.4608(2) 0.0128(7) Uani 1 1 d DU
C102 C 0.4005(3) 0.3686(2) 0.4488(2) 0.0123(10) Uani 1 1 d DU
H102 H 0.4280 0.4078 0.4669 0.015 Uiso 1 1 calc R
C103 C 0.3204(3) 0.3718(2) 0.4112(2) 0.0140(11) Uani 1 1 d DU
C104 C 0.2808(3) 0.3139(2) 0.3854(2) 0.0167(11) Uani 1 1 d DU
H104 H 0.2259 0.3155 0.3591 0.020 Uiso 1 1 calc R
C105 C 0.3198(3) 0.2535(2) 0.3972(2) 0.0159(11) Uani 1 1 d DU
C106 C 0.4006(3) 0.2525(2) 0.4353(2) 0.0149(7) Uani 1 1 d DU
H106 H 0.4279 0.2117 0.4440 0.018 Uiso 1 1 calc R
C107 C 0.2762(3) 0.4363(2) 0.3984(3) 0.0226(13) Uani 1 1 d DU
H10A H 0.3142 0.4724 0.4132 0.034 Uiso 1 1 calc R
H10B H 0.2404 0.4372 0.4205 0.034 Uiso 1 1 calc R
H10C H 0.2453 0.4409 0.3533 0.034 Uiso 1 1 calc R
C108 C 0.2755(3) 0.1914(3) 0.3691(3) 0.0238(13) Uani 1 1 d DU
H10D H 0.2338 0.2011 0.3279 0.036 Uiso 1 1 calc R
H10E H 0.2514 0.1737 0.3968 0.036 Uiso 1 1 calc R
H10F H 0.3123 0.1592 0.3644 0.036 Uiso 1 1 calc R
C109 C 0.5370(3) 0.3384(2) 0.5693(2) 0.0148(7) Uani 1 1 d DU
C110 C 0.4814(3) 0.3191(2) 0.5929(2) 0.0159(11) Uani 1 1 d DU
H110 H 0.4391 0.2912 0.5685 0.019 Uiso 1 1 calc R
C111 C 0.4866(3) 0.3399(3) 0.6512(3) 0.0203(12) Uani 1 1 d DU
C112 C 0.5502(3) 0.3793(2) 0.6866(2) 0.0195(12) Uani 1 1 d DU
H112 H 0.5551 0.3932 0.7271 0.023 Uiso 1 1 calc R
C113 C 0.6072(3) 0.3990(2) 0.6640(2) 0.0169(11) Uani 1 1 d DU
C114 C 0.5986(3) 0.3781(2) 0.6044(2) 0.0143(11) Uani 1 1 d DU
H114 H 0.6362 0.3916 0.5880 0.017 Uiso 1 1 calc R
C115 C 0.4238(3) 0.3216(3) 0.6754(3) 0.0262(14) Uani 1 1 d DU
H11A H 0.3901 0.2868 0.6492 0.039 Uiso 1 1 calc R
H11B H 0.3911 0.3601 0.6739 0.039 Uiso 1 1 calc R
H11C H 0.4493 0.3061 0.7188 0.039 Uiso 1 1 calc R
C116 C 0.6773(4) 0.4402(3) 0.7034(3) 0.0303(15) Uani 1 1 d DU
H11D H 0.6863 0.4743 0.6771 0.045 Uiso 1 1 calc R
H11E H 0.7245 0.4125 0.7211 0.045 Uiso 1 1 calc R
H11F H 0.6666 0.4608 0.7374 0.045 Uiso 1 1 calc R
C117 C 0.6831(3) 0.2001(2) 0.5982(2) 0.0155(11) Uani 1 1 d DU
C118 C 0.7357(3) 0.2492(3) 0.6465(3) 0.0267(14) Uani 1 1 d DU
H11J H 0.7282 0.2930 0.6276 0.040 Uiso 1 1 calc R
H11K H 0.7914 0.2362 0.6599 0.040 Uiso 1 1 calc R
H11L H 0.7212 0.2498 0.6829 0.040 Uiso 1 1 calc R
C119 C 0.6903(3) 0.1312(3) 0.6233(3) 0.0247(14) Uani 1 1 d DU
H11M H 0.6553 0.1020 0.5905 0.037 Uiso 1 1 calc R
H11N H 0.6751 0.1304 0.6594 0.037 Uiso 1 1 calc R
H11O H 0.7453 0.1163 0.6365 0.037 Uiso 1 1 calc R
C120 C 0.6023(3) 0.1715(2) 0.4101(2) 0.0133(7) Uani 1 1 d DU
C121 C 0.5257(3) 0.1681(2) 0.3643(3) 0.0186(12) Uani 1 1 d DU
H121 H 0.4973 0.2077 0.3495 0.022 Uiso 1 1 calc R
C122 C 0.4889(3) 0.1090(3) 0.3394(3) 0.0212(12) Uani 1 1 d DU
C123 C 0.5302(3) 0.0520(3) 0.3617(3) 0.0242(13) Uani 1 1 d DU
H123 H 0.5060 0.0112 0.3453 0.029 Uiso 1 1 calc R
C124 C 0.6072(4) 0.0527(2) 0.4081(3) 0.0222(13) Uani 1 1 d DU
C125 C 0.6421(3) 0.1125(2) 0.4310(3) 0.0189(12) Uani 1 1 d DU
H125 H 0.6948 0.1134 0.4620 0.023 Uiso 1 1 calc R
C126 C 0.4067(4) 0.1090(3) 0.2870(3) 0.0419(18) Uani 1 1 d DU
H12A H 0.4092 0.0893 0.2493 0.063 Uiso 1 1 calc R
H12B H 0.3874 0.1542 0.2779 0.063 Uiso 1 1 calc R
H12C H 0.3705 0.0835 0.3000 0.063 Uiso 1 1 calc R
C127 C 0.6512(4) -0.0110(3) 0.4301(3) 0.0407(18) Uani 1 1 d DU
H12D H 0.6667 -0.0286 0.3972 0.061 Uiso 1 1 calc R
H12E H 0.6167 -0.0425 0.4390 0.061 Uiso 1 1 calc R
H12F H 0.6987 -0.0032 0.4682 0.061 Uiso 1 1 calc R
C128 C 0.7229(3) 0.2394(2) 0.4274(2) 0.0119(10) Uani 1 1 d DU
C129 C 0.7258(3) 0.2129(2) 0.3729(2) 0.0173(11) Uani 1 1 d DU
H129 H 0.6781 0.1988 0.3401 0.021 Uiso 1 1 calc R
C130 C 0.7977(3) 0.2067(3) 0.3659(3) 0.0211(12) Uani 1 1 d DU
C131 C 0.8668(3) 0.2275(2) 0.4148(2) 0.0180(11) Uani 1 1 d DU
H131 H 0.9162 0.2217 0.4111 0.022 Uiso 1 1 calc R
C132 C 0.8660(3) 0.2564(2) 0.4684(2) 0.0154(11) Uani 1 1 d DU
C133 C 0.7928(3) 0.2613(2) 0.4742(2) 0.0144(11) Uani 1 1 d DU
H133 H 0.7911 0.2800 0.5111 0.017 Uiso 1 1 calc R
C134 C 0.8022(4) 0.1739(3) 0.3090(3) 0.0343(16) Uani 1 1 d DU
H13A H 0.7550 0.1467 0.2886 0.051 Uiso 1 1 calc R
H13B H 0.8497 0.1464 0.3220 0.051 Uiso 1 1 calc R
H13C H 0.8047 0.2074 0.2796 0.051 Uiso 1 1 calc R
C135 C 0.9406(3) 0.2802(3) 0.5194(3) 0.0226(13) Uani 1 1 d DU
H13D H 0.9841 0.2501 0.5238 0.034 Uiso 1 1 calc R
H13E H 0.9332 0.2821 0.5590 0.034 Uiso 1 1 calc R
H13F H 0.9533 0.3241 0.5088 0.034 Uiso 1 1 calc R
C136 C 0.8151(3) 0.4541(2) 0.3464(2) 0.0120(11) Uani 1 1 d DU
C137 C 0.8152(3) 0.3874(3) 0.3351(3) 0.0183(12) Uani 1 1 d DU
H137 H 0.8037 0.3574 0.3618 0.022 Uiso 1 1 calc R
C138 C 0.8316(3) 0.3642(3) 0.2857(3) 0.0208(12) Uani 1 1 d DU
H138 H 0.8318 0.3183 0.2784 0.025 Uiso 1 1 calc R
C139 C 0.8478(3) 0.4076(2) 0.2467(3) 0.0212(12) Uani 1 1 d DU
H139 H 0.8592 0.3918 0.2127 0.025 Uiso 1 1 calc R
C140 C 0.8474(3) 0.4740(2) 0.2573(3) 0.0212(12) Uani 1 1 d DU
H140 H 0.8588 0.5037 0.2304 0.025 Uiso 1 1 calc R
C141 C 0.8309(3) 0.4982(3) 0.3064(2) 0.0166(11) Uani 1 1 d DU
H141 H 0.8302 0.5441 0.3130 0.020 Uiso 1 1 calc R
C142 C 0.9478(3) 0.5110(2) 0.5005(2) 0.0111(7) Uani 1 1 d DU
C143 C 0.9193(3) 0.5819(2) 0.5066(2) 0.0120(10) Uani 1 1 d DU
H143 H 0.9168 0.6074 0.4691 0.014 Uiso 1 1 calc R
C144 C 0.8373(3) 0.5857(2) 0.5098(2) 0.0100(9) Uani 1 1 d DU
H144 H 0.8232 0.5428 0.5235 0.012 Uiso 1 1 calc R
C145 C 0.7749(3) 0.6051(2) 0.4451(2) 0.0103(7) Uani 1 1 d DU
C146 C 0.9948(3) 0.5098(2) 0.4583(2) 0.0112(7) Uani 1 1 d DU
C147 C 1.0051(3) 0.4506(2) 0.4328(2) 0.0123(10) Uani 1 1 d DU
H147 H 0.9841 0.4116 0.4427 0.015 Uiso 1 1 calc R
C148 C 1.0452(3) 0.4470(2) 0.3931(2) 0.0157(8) Uani 1 1 d DU
C149 C 1.0755(3) 0.5047(2) 0.3795(2) 0.0177(11) Uani 1 1 d DU
H149 H 1.1015 0.5033 0.3513 0.021 Uiso 1 1 calc R
C150 C 1.0688(3) 0.5644(2) 0.4058(3) 0.0196(8) Uani 1 1 d DU
C151 C 1.0284(3) 0.5659(2) 0.4455(2) 0.0177(11) Uani 1 1 d DU
H151 H 1.0238 0.6062 0.4643 0.021 Uiso 1 1 calc R
C152 C 1.0526(3) 0.3828(2) 0.3639(3) 0.0225(13) Uani 1 1 d DU
H15A H 1.0010 0.3607 0.3471 0.034 Uiso 1 1 calc R
H15B H 1.0913 0.3549 0.3957 0.034 Uiso 1 1 calc R
H15C H 1.0703 0.3909 0.3298 0.034 Uiso 1 1 calc R
C153 C 1.1039(4) 0.6267(3) 0.3917(3) 0.0351(17) Uani 1 1 d DU
H15D H 1.1546 0.6361 0.4263 0.053 Uiso 1 1 calc R
H15E H 1.0673 0.6633 0.3867 0.053 Uiso 1 1 calc R
H15F H 1.1125 0.6210 0.3528 0.053 Uiso 1 1 calc R
C154 C 0.9957(3) 0.4804(2) 0.5637(2) 0.0138(11) Uani 1 1 d DU
C155 C 0.9612(3) 0.4376(2) 0.5929(2) 0.0146(11) Uani 1 1 d DU
H155 H 0.9072 0.4254 0.5714 0.018 Uiso 1 1 calc R
C156 C 1.0034(3) 0.4124(2) 0.6524(2) 0.0209(12) Uani 1 1 d DU
C157 C 1.0822(3) 0.4304(3) 0.6826(2) 0.0249(12) Uani 1 1 d DU
H157 H 1.1116 0.4143 0.7237 0.030 Uiso 1 1 calc R
C158 C 1.1196(3) 0.4708(2) 0.6552(3) 0.0225(12) Uani 1 1 d DU
C159 C 1.0765(3) 0.4961(2) 0.5955(2) 0.0184(12) Uani 1 1 d DU
H159 H 1.1018 0.5240 0.5762 0.022 Uiso 1 1 calc R
C160 C 0.9632(4) 0.3654(3) 0.6809(3) 0.0276(14) Uani 1 1 d DU
H16A H 0.9998 0.3541 0.7235 0.041 Uiso 1 1 calc R
H16B H 0.9481 0.3256 0.6553 0.041 Uiso 1 1 calc R
H16C H 0.9157 0.3861 0.6822 0.041 Uiso 1 1 calc R
C161 C 1.2060(3) 0.4874(3) 0.6885(3) 0.0349(17) Uani 1 1 d DU
H16D H 1.2164 0.5015 0.7314 0.052 Uiso 1 1 calc R
H16E H 1.2198 0.5228 0.6661 0.052 Uiso 1 1 calc R
H16F H 1.2381 0.4485 0.6897 0.052 Uiso 1 1 calc R
C162 C 0.9279(3) 0.6380(2) 0.5969(2) 0.0165(12) Uani 1 1 d DU
C163 C 0.9438(3) 0.5945(3) 0.6528(2) 0.0219(13) Uani 1 1 d DU
H16H H 0.9311 0.5490 0.6388 0.033 Uiso 1 1 calc R
H16I H 0.9108 0.6084 0.6751 0.033 Uiso 1 1 calc R
H16J H 0.9999 0.5976 0.6810 0.033 Uiso 1 1 calc R
C164 C 0.9459(3) 0.7093(2) 0.6139(3) 0.0190(12) Uani 1 1 d DU
H16K H 0.9342 0.7351 0.5756 0.029 Uiso 1 1 calc R
H16L H 1.0020 0.7142 0.6414 0.029 Uiso 1 1 calc R
H16M H 0.9130 0.7250 0.6357 0.029 Uiso 1 1 calc R
C165 C 0.7944(3) 0.6722(2) 0.4241(2) 0.0122(10) Uani 1 1 d DU
C166 C 0.8287(3) 0.6784(2) 0.3812(2) 0.0138(11) Uani 1 1 d DU
H166 H 0.8397 0.6401 0.3628 0.017 Uiso 1 1 calc R
C167 C 0.8477(3) 0.7400(2) 0.3639(2) 0.0171(11) Uani 1 1 d DU
C168 C 0.8325(3) 0.7951(2) 0.3924(2) 0.0189(12) Uani 1 1 d DU
H168 H 0.8457 0.8370 0.3815 0.023 Uiso 1 1 calc R
C169 C 0.7987(3) 0.7907(2) 0.4361(3) 0.0194(12) Uani 1 1 d DU
C170 C 0.7785(3) 0.7289(2) 0.4506(2) 0.0159(11) Uani 1 1 d DU
H170 H 0.7533 0.7253 0.4792 0.019 Uiso 1 1 calc R
C171 C 0.8834(3) 0.7441(3) 0.3157(3) 0.0235(13) Uani 1 1 d DU
H17D H 0.8603 0.7814 0.2878 0.035 Uiso 1 1 calc R
H17E H 0.8721 0.7035 0.2910 0.035 Uiso 1 1 calc R
H17F H 0.9409 0.7500 0.3368 0.035 Uiso 1 1 calc R
C172 C 0.7825(4) 0.8510(2) 0.4664(3) 0.0288(14) Uani 1 1 d DU
H17G H 0.8290 0.8797 0.4802 0.043 Uiso 1 1 calc R
H17H H 0.7710 0.8382 0.5028 0.043 Uiso 1 1 calc R
H17I H 0.7367 0.8743 0.4361 0.043 Uiso 1 1 calc R
C173 C 0.6890(3) 0.6043(2) 0.4396(2) 0.0095(10) Uani 1 1 d DU
C174 C 0.6303(3) 0.6278(2) 0.3842(2) 0.0126(10) Uani 1 1 d DU
H174 H 0.6445 0.6419 0.3510 0.015 Uiso 1 1 calc R
C175 C 0.5509(3) 0.6309(2) 0.3767(2) 0.0131(10) Uani 1 1 d DU
C176 C 0.5325(3) 0.6086(2) 0.4263(2) 0.0188(8) Uani 1 1 d DU
H176 H 0.4792 0.6113 0.4226 0.023 Uiso 1 1 calc R
C177 C 0.5891(3) 0.5828(3) 0.4807(2) 0.0157(10) Uani 1 1 d DU
C178 C 0.6680(3) 0.5808(3) 0.4869(2) 0.0137(10) Uani 1 1 d DU
H178 H 0.7075 0.5631 0.5240 0.016 Uiso 1 1 calc R
C179 C 0.4881(3) 0.6579(3) 0.3177(2) 0.0201(12) Uani 1 1 d DU
H17J H 0.4503 0.6232 0.2962 0.030 Uiso 1 1 calc R
H17K H 0.5129 0.6744 0.2901 0.030 Uiso 1 1 calc R
H17L H 0.4601 0.6938 0.3284 0.030 Uiso 1 1 calc R
C180 C 0.5665(3) 0.5544(3) 0.5312(3) 0.0223(13) Uani 1 1 d DU
H18D H 0.5186 0.5762 0.5306 0.034 Uiso 1 1 calc R
H18E H 0.6099 0.5610 0.5722 0.034 Uiso 1 1 calc R
H18F H 0.5562 0.5073 0.5238 0.034 Uiso 1 1 calc R

loop_
_atom_site_aniso_label
_atom_site_aniso_U_11
_atom_site_aniso_U_22
_atom_site_aniso_U_33
_atom_site_aniso_U_23
_atom_site_aniso_U_13
_atom_site_aniso_U_12
Pt1 0.00821(10) 0.01389(9) 0.01102(10) 0.00025(9) 0.00414(9) -0.00217(9)
Cl1 0.0146(7) 0.0407(10) 0.0136(7) 0.0033(6) 0.0043(6) -0.0069(6)
Cl2 0.0142(7) 0.0274(8) 0.0129(6) 0.0013(6) 0.0047(6) -0.0065(6)
P1 0.0097(7) 0.0125(6) 0.0132(7) -0.0001(5) 0.0048(6) -0.0009(5)
P2 0.0094(7) 0.0147(7) 0.0118(7) 0.0005(5) 0.0041(6) -0.0025(5)
O1 0.0103(18) 0.0118(19) 0.0178(19) -0.0012(15) 0.0035(15) 0.0004(14)
O2 0.0138(19) 0.0119(17) 0.016(2) 0.0002(15) 0.0067(16) -0.0027(14)
O3 0.014(2) 0.023(2) 0.016(2) 0.0082(16) 0.0032(17) 0.0042(16)
O4 0.014(2) 0.023(2) 0.028(2) 0.0140(17) 0.0102(18) 0.0035(16)
O5 0.0109(19) 0.0170(18) 0.0104(18) 0.0007(14) 0.0077(16) -0.0011(14)
O6 0.0056(18) 0.0156(18) 0.0107(19) 0.0014(14) 0.0012(15) -0.0018(14)
O7 0.012(2) 0.0191(19) 0.019(2) -0.0080(16) 0.0062(17) -0.0042(15)
O8 0.0124(19) 0.0164(18) 0.0138(19) -0.0040(15) 0.0071(16) -0.0035(14)
C1 0.0090(18) 0.0159(17) 0.0155(18) 0.0030(14) 0.0074(15) 0.0015(14)
C2 0.017(3) 0.017(3) 0.018(3) 0.000(2) 0.006(2) -0.001(2)
C3 0.023(3) 0.018(3) 0.024(3) 0.007(2) 0.011(2) 0.010(2)
C4 0.013(3) 0.033(3) 0.024(3) 0.009(2) 0.005(2) 0.004(2)
C5 0.012(3) 0.026(3) 0.029(3) -0.001(2) -0.002(2) -0.002(2)
C6 0.016(3) 0.020(3) 0.018(3) -0.001(2) 0.000(2) 0.000(2)
C7 0.0103(17) 0.0125(16) 0.0148(18) 0.0036(14) 0.0051(15) 0.0008(13)
C8 0.011(2) 0.014(2) 0.016(3) 0.006(2) 0.003(2) 0.0012(19)
C9 0.012(3) 0.021(3) 0.015(3) 0.003(2) 0.008(2) 0.001(2)
C10 0.0089(16) 0.0101(16) 0.0173(18) 0.0003(13) 0.0079(14) -0.0014(13)
C11 0.0113(17) 0.0131(16) 0.0153(18) 0.0026(14) 0.0068(15) 0.0029(13)
C12 0.016(2) 0.018(2) 0.017(2) 0.002(2) 0.006(2) 0.000(2)
C13 0.011(2) 0.017(2) 0.023(2) 0.007(2) 0.005(2) 0.004(2)
C14 0.014(3) 0.023(3) 0.028(3) 0.006(2) 0.012(2) 0.008(2)
C15 0.019(3) 0.018(3) 0.027(3) 0.004(2) 0.016(2) 0.005(2)
C16 0.0121(18) 0.0180(18) 0.0167(18) 0.0008(14) 0.0080(15) 0.0010(14)
C17 0.020(3) 0.027(3) 0.029(3) 0.002(2) 0.009(3) 0.003(2)
C18 0.029(4) 0.036(4) 0.040(4) 0.002(3) 0.025(3) 0.013(3)
C19 0.0139(18) 0.0141(16) 0.0180(18) 0.0014(14) 0.0079(15) 0.0028(14)
C20 0.036(3) 0.025(3) 0.038(3) 0.004(3) 0.018(3) 0.003(3)
C21 0.046(3) 0.017(3) 0.042(4) 0.006(3) 0.021(3) 0.007(2)
C22 0.047(3) 0.014(3) 0.046(4) -0.006(3) 0.021(3) -0.006(2)
C23 0.037(3) 0.021(3) 0.026(3) -0.007(2) 0.016(3) -0.011(2)
C24 0.022(3) 0.019(2) 0.023(3) 0.002(2) 0.012(2) 0.000(2)
C25 0.046(4) 0.025(3) 0.086(6) 0.009(4) 0.030(4) 0.008(3)
C26 0.052(4) 0.030(4) 0.048(5) -0.008(3) 0.008(4) -0.022(3)
C27 0.016(3) 0.033(3) 0.024(3) 0.016(3) 0.008(3) 0.009(2)
C28 0.026(4) 0.066(4) 0.024(4) 0.009(3) 0.003(3) 0.018(3)
C29 0.030(4) 0.041(4) 0.086(6) 0.040(4) 0.034(4) 0.020(3)
C30 0.0132(17) 0.0161(17) 0.0149(18) 0.0007(14) 0.0102(15) 0.0000(14)
C31 0.017(3) 0.014(2) 0.022(3) 0.005(2) 0.011(2) 0.0017(19)
C32 0.014(3) 0.020(2) 0.022(3) 0.004(2) 0.008(2) -0.003(2)
C33 0.011(3) 0.023(3) 0.024(3) 0.003(2) 0.007(2) 0.000(2)
C34 0.018(3) 0.021(2) 0.025(3) 0.007(2) 0.011(2) 0.006(2)
C35 0.014(2) 0.019(2) 0.019(3) -0.002(2) 0.009(2) -0.005(2)
C36 0.018(3) 0.024(3) 0.027(3) 0.004(2) 0.005(3) -0.003(2)
C37 0.021(3) 0.029(3) 0.034(3) 0.005(3) 0.011(3) 0.006(3)
C38 0.015(3) 0.018(2) 0.020(3) 0.004(2) 0.010(2) 0.002(2)
C39 0.023(3) 0.022(3) 0.022(3) 0.001(2) 0.011(2) -0.002(2)
C40 0.029(3) 0.039(3) 0.020(3) 0.004(2) 0.014(3) -0.005(2)
C41 0.033(3) 0.037(3) 0.021(3) -0.001(2) 0.015(3) 0.004(2)
C42 0.028(3) 0.035(3) 0.024(3) 0.000(2) 0.016(3) 0.000(2)
C43 0.022(3) 0.019(3) 0.021(3) -0.002(2) 0.014(2) -0.003(2)
C44 0.072(5) 0.057(5) 0.038(4) 0.001(3) 0.040(4) -0.011(4)
C45 0.039(4) 0.054(4) 0.027(4) -0.016(3) 0.016(3) -0.014(3)
C46 0.009(2) 0.019(3) 0.013(3) -0.002(2) 0.002(2) -0.004(2)
C47 0.009(3) 0.025(3) 0.018(3) -0.001(2) 0.005(2) -0.001(2)
C48 0.014(3) 0.041(3) 0.018(3) 0.002(2) 0.009(2) -0.005(2)
C49 0.014(3) 0.055(3) 0.019(3) -0.009(2) 0.010(2) -0.004(2)
C50 0.015(3) 0.035(3) 0.027(3) -0.010(2) 0.007(2) 0.002(2)
C51 0.013(3) 0.025(3) 0.019(3) -0.006(2) 0.008(2) -0.005(2)
C52 0.0100(16) 0.0143(16) 0.0099(16) -0.0039(13) 0.0049(14) -0.0037(13)
C53 0.015(2) 0.015(2) 0.010(2) 0.0015(19) 0.008(2) 0.000(2)
C54 0.010(2) 0.012(2) 0.011(2) -0.0014(19) 0.006(2) -0.0008(18)
C55 0.0057(16) 0.0123(16) 0.0108(17) -0.0009(13) 0.0012(14) 0.0000(13)
C56 0.0092(16) 0.0107(16) 0.0132(17) -0.0026(13) 0.0037(14) -0.0028(13)
C57 0.015(3) 0.021(3) 0.020(3) 0.002(2) 0.009(2) 0.002(2)
C58 0.0106(18) 0.0175(17) 0.0181(19) -0.0006(14) 0.0048(15) -0.0001(14)
C59 0.012(3) 0.018(3) 0.029(3) 0.000(2) 0.004(2) 0.006(2)
C60 0.0156(18) 0.0190(19) 0.028(2) -0.0046(16) 0.0131(16) -0.0036(15)
C61 0.016(2) 0.015(2) 0.017(3) -0.007(2) 0.007(2) -0.003(2)
C62 0.017(3) 0.040(4) 0.031(3) 0.007(3) 0.001(3) -0.002(3)
C63 0.013(3) 0.036(3) 0.036(4) -0.007(3) 0.013(3) -0.003(3)
C64 0.014(3) 0.017(2) 0.015(3) 0.0047(19) 0.006(2) 0.0015(19)
C65 0.020(3) 0.020(2) 0.024(3) -0.002(2) 0.016(2) -0.002(2)
C66 0.025(3) 0.016(2) 0.024(3) -0.003(2) 0.011(2) 0.002(2)
C67 0.024(3) 0.013(2) 0.022(3) 0.001(2) 0.008(2) -0.006(2)
C68 0.018(3) 0.018(2) 0.016(2) 0.000(2) 0.005(2) -0.005(2)
C69 0.015(3) 0.017(2) 0.009(2) -0.0001(19) 0.005(2) -0.001(2)
C70 0.037(4) 0.020(3) 0.042(4) -0.003(3) 0.025(3) 0.000(3)
C71 0.023(3) 0.022(3) 0.027(3) 0.008(2) 0.008(3) -0.002(2)
C72 0.014(3) 0.017(3) 0.022(3) -0.006(2) 0.010(3) -0.004(2)
C73 0.021(3) 0.024(3) 0.028(3) -0.011(2) 0.015(3) -0.008(2)
C74 0.020(3) 0.027(3) 0.013(3) -0.003(2) 0.000(3) 0.002(2)
C75 0.007(2) 0.019(2) 0.014(2) -0.004(2) 0.003(2) -0.0025(19)
C76 0.007(2) 0.024(3) 0.021(3) -0.005(2) 0.004(2) -0.001(2)
C77 0.011(3) 0.023(3) 0.026(3) -0.005(2) 0.008(2) -0.005(2)
C78 0.008(3) 0.031(3) 0.022(3) -0.006(2) 0.009(2) -0.005(2)
C79 0.009(3) 0.027(3) 0.020(3) -0.006(2) 0.003(2) 0.001(2)
C80 0.009(3) 0.021(2) 0.016(3) 0.000(2) 0.004(2) 0.000(2)
C81 0.025(3) 0.025(3) 0.040(4) -0.002(3) 0.022(3) -0.006(3)
C82 0.017(3) 0.028(3) 0.037(4) -0.004(3) 0.016(3) -0.001(2)
C83 0.014(2) 0.017(2) 0.012(2) -0.0040(19) 0.004(2) 0.0046(19)
C84 0.016(3) 0.020(3) 0.020(3) 0.002(2) 0.001(2) 0.001(2)
C85 0.017(3) 0.025(3) 0.021(3) -0.001(2) -0.007(2) 0.003(2)
C86 0.0163(19) 0.0171(18) 0.021(2) -0.0047(15) 0.0053(16) 0.0019(14)
C87 0.024(3) 0.022(3) 0.021(3) 0.004(2) 0.013(2) 0.007(2)
C88 0.015(3) 0.018(2) 0.014(2) -0.0017(19) 0.008(2) 0.0038(19)
C89 0.025(4) 0.041(4) 0.041(4) 0.004(3) -0.015(3) -0.004(3)
C90 0.028(3) 0.035(4) 0.023(3) 0.013(3) 0.010(3) 0.005(3)
Pt2 0.00788(9) 0.01104(9) 0.01002(9) 0.00062(8) 0.00431(8) -0.00179(8)
Cl3 0.0126(7) 0.0538(11) 0.0119(7) 0.0075(7) 0.0030(6) -0.0048(7)
Cl4 0.0145(6) 0.0193(7) 0.0113(6) -0.0006(6) 0.0047(5) -0.0053(6)
P3 0.0080(7) 0.0104(6) 0.0112(7) -0.0012(5) 0.0045(6) -0.0021(5)
P4 0.0076(7) 0.0110(6) 0.0110(7) -0.0001(5) 0.0041(6) 0.0001(5)
O9 0.0098(19) 0.0126(17) 0.0136(19) -0.0011(14) 0.0061(16) -0.0028(14)
O10 0.0102(19) 0.0105(17) 0.0120(19) -0.0015(14) 0.0022(16) 0.0019(14)
O11 0.0124(19) 0.0158(18) 0.020(2) 0.0111(15) 0.0100(17) 0.0047(15)
O12 0.0076(18) 0.0147(18) 0.0110(19) 0.0049(14) 0.0025(16) 0.0021(14)
O13 0.0114(19) 0.0103(17) 0.0121(19) -0.0024(14) 0.0038(16) -0.0038(14)
O14 0.0072(18) 0.0122(17) 0.0152(19) -0.0003(14) 0.0055(16) 0.0003(13)
O15 0.0046(18) 0.0189(18) 0.0107(19) -0.0051(14) 0.0011(15) -0.0007(14)
O16 0.0074(18) 0.0171(18) 0.017(2) -0.0094(15) 0.0068(16) -0.0042(14)
C91 0.0090(18) 0.0159(17) 0.0155(18) 0.0030(14) 0.0074(15) 0.0015(14)
C92 0.011(3) 0.019(2) 0.017(3) 0.000(2) 0.006(2) 0.001(2)
C93 0.017(3) 0.024(3) 0.018(3) 0.006(2) 0.007(2) 0.008(2)
C94 0.017(3) 0.028(3) 0.026(3) 0.008(2) 0.005(2) 0.005(2)
C95 0.025(3) 0.028(3) 0.024(3) 0.005(2) -0.006(3) 0.000(3)
C96 0.022(3) 0.017(3) 0.021(3) -0.001(2) 0.000(2) -0.004(2)
C97 0.0103(17) 0.0125(16) 0.0148(18) 0.0036(14) 0.0051(15) 0.0008(13)
C98 0.011(2) 0.011(2) 0.010(2) -0.0001(19) 0.002(2) -0.0043(19)
C99 0.010(2) 0.008(2) 0.012(3) -0.0002(19) 0.004(2) -0.0003(18)
C100 0.0089(16) 0.0101(16) 0.0173(18) 0.0003(13) 0.0079(14) -0.0014(13)
C101 0.0113(17) 0.0131(16) 0.0153(18) 0.0026(14) 0.0068(15) 0.0029(13)
C102 0.009(2) 0.014(2) 0.016(3) 0.001(2) 0.007(2) 0.0007(19)
C103 0.011(3) 0.018(3) 0.015(3) 0.001(2) 0.008(2) 0.002(2)
C104 0.007(2) 0.023(3) 0.018(3) 0.006(2) 0.003(2) 0.001(2)
C105 0.013(3) 0.021(3) 0.014(3) -0.002(2) 0.006(2) -0.003(2)
C106 0.0121(18) 0.0180(18) 0.0167(18) 0.0008(14) 0.0080(15) 0.0010(14)
C107 0.014(3) 0.018(3) 0.036(3) 0.005(2) 0.010(3) 0.008(2)
C108 0.012(3) 0.027(3) 0.028(3) -0.006(3) 0.003(3) -0.004(2)
C109 0.0139(18) 0.0141(16) 0.0180(18) 0.0014(14) 0.0079(15) 0.0028(14)
C110 0.013(3) 0.021(3) 0.014(3) 0.003(2) 0.006(2) 0.006(2)
C111 0.024(3) 0.020(3) 0.021(3) 0.009(2) 0.013(2) 0.009(2)
C112 0.033(3) 0.016(3) 0.011(3) 0.005(2) 0.010(2) 0.011(2)
C113 0.025(3) 0.011(2) 0.010(2) 0.0017(19) 0.001(2) 0.005(2)
C114 0.016(3) 0.012(2) 0.016(3) 0.001(2) 0.007(2) 0.004(2)
C115 0.025(3) 0.040(4) 0.019(3) 0.002(3) 0.013(3) 0.012(3)
C116 0.042(4) 0.024(3) 0.019(3) -0.005(2) 0.007(3) -0.005(3)
C117 0.009(3) 0.022(3) 0.015(3) 0.003(2) 0.005(2) 0.002(2)
C118 0.020(3) 0.035(3) 0.025(3) -0.002(3) 0.009(3) 0.001(3)
C119 0.014(3) 0.028(3) 0.035(4) 0.015(3) 0.012(3) 0.005(2)
C120 0.0132(17) 0.0161(17) 0.0149(18) 0.0007(14) 0.0102(15) 0.0000(14)
C121 0.015(3) 0.017(3) 0.027(3) -0.006(2) 0.012(2) 0.001(2)
C122 0.018(3) 0.025(3) 0.029(3) -0.011(2) 0.019(2) -0.009(2)
C123 0.036(3) 0.019(3) 0.029(3) -0.008(2) 0.025(3) -0.012(2)
C124 0.034(3) 0.013(2) 0.024(3) -0.001(2) 0.017(3) -0.003(2)
C125 0.024(3) 0.014(2) 0.019(3) -0.002(2) 0.008(2) 0.002(2)
C126 0.026(4) 0.037(4) 0.057(5) -0.024(3) 0.010(3) -0.007(3)
C127 0.075(5) 0.013(3) 0.033(4) -0.002(3) 0.020(4) 0.001(3)
C128 0.011(2) 0.011(2) 0.012(2) 0.0035(19) 0.003(2) 0.0029(19)
C129 0.015(3) 0.024(3) 0.017(3) -0.002(2) 0.012(2) -0.001(2)
C130 0.020(3) 0.024(3) 0.023(3) -0.005(2) 0.013(2) -0.002(2)
C131 0.011(3) 0.021(3) 0.027(3) -0.002(2) 0.012(2) 0.002(2)
C132 0.011(3) 0.017(2) 0.021(3) 0.002(2) 0.009(2) 0.001(2)
C133 0.014(3) 0.016(3) 0.014(3) 0.002(2) 0.007(2) -0.002(2)
C134 0.028(4) 0.053(4) 0.037(4) -0.017(3) 0.028(3) -0.009(3)
C135 0.012(3) 0.033(3) 0.023(3) -0.008(3) 0.007(3) -0.003(2)
C136 0.006(2) 0.017(2) 0.013(3) 0.003(2) 0.003(2) -0.002(2)
C137 0.016(3) 0.020(3) 0.021(3) 0.005(2) 0.009(2) -0.001(2)
C138 0.022(3) 0.016(3) 0.027(3) -0.008(2) 0.013(3) 0.001(2)
C139 0.019(3) 0.029(3) 0.021(3) -0.006(2) 0.013(2) 0.002(2)
C140 0.027(3) 0.020(3) 0.022(3) 0.000(2) 0.015(2) -0.002(2)
C141 0.014(3) 0.018(3) 0.017(3) -0.001(2) 0.006(2) 0.000(2)
C142 0.0100(16) 0.0143(16) 0.0099(16) -0.0039(13) 0.0049(14) -0.0037(13)
C143 0.011(2) 0.012(2) 0.015(2) 0.003(2) 0.007(2) -0.001(2)
C144 0.011(2) 0.009(2) 0.012(2) 0.0002(19) 0.007(2) 0.0010(19)
C145 0.0057(16) 0.0123(16) 0.0108(17) -0.0009(13) 0.0012(14) 0.0000(13)
C146 0.0092(16) 0.0107(16) 0.0132(17) -0.0026(13) 0.0037(14) -0.0028(13)
C147 0.012(2) 0.013(2) 0.012(2) -0.0007(19) 0.004(2) 0.0011(19)
C148 0.0106(18) 0.0175(17) 0.0181(19) -0.0006(14) 0.0048(15) -0.0001(14)
C149 0.009(3) 0.026(3) 0.020(3) -0.002(2) 0.008(2) -0.001(2)
C150 0.0156(18) 0.0190(19) 0.028(2) -0.0046(16) 0.0131(16) -0.0036(15)
C151 0.011(2) 0.020(3) 0.024(3) -0.004(2) 0.008(2) -0.001(2)
C152 0.016(3) 0.022(3) 0.032(3) -0.004(2) 0.012(3) 0.007(2)
C153 0.040(4) 0.023(3) 0.064(5) -0.011(3) 0.043(4) -0.011(3)
C154 0.014(3) 0.014(2) 0.014(3) -0.003(2) 0.006(2) -0.001(2)
C155 0.012(2) 0.018(3) 0.013(2) 0.000(2) 0.004(2) 0.0071(19)
C156 0.028(3) 0.018(3) 0.019(3) 0.001(2) 0.012(2) 0.010(2)
C157 0.035(3) 0.014(3) 0.016(3) 0.001(2) -0.001(2) 0.011(3)
C158 0.021(3) 0.015(2) 0.021(3) -0.008(2) -0.003(2) 0.004(2)
C159 0.018(3) 0.015(2) 0.017(3) -0.007(2) 0.002(2) 0.001(2)
C160 0.034(4) 0.031(3) 0.022(3) 0.007(3) 0.017(3) 0.012(3)
C161 0.020(4) 0.033(4) 0.032(4) -0.013(3) -0.011(3) 0.002(3)
C162 0.011(3) 0.022(3) 0.017(3) -0.006(2) 0.006(2) 0.001(2)
C163 0.018(3) 0.027(3) 0.018(3) 0.001(2) 0.005(3) 0.005(2)
C164 0.018(3) 0.019(3) 0.023(3) -0.007(2) 0.011(3) -0.004(2)
C165 0.009(2) 0.010(2) 0.012(2) 0.0032(19) -0.002(2) -0.0006(19)
C166 0.011(3) 0.013(2) 0.015(3) 0.000(2) 0.003(2) -0.0008(19)
C167 0.012(3) 0.013(2) 0.022(3) 0.002(2) 0.001(2) -0.005(2)
C168 0.015(3) 0.008(2) 0.025(3) 0.002(2) -0.002(2) -0.004(2)
C169 0.015(3) 0.011(2) 0.024(3) -0.003(2) -0.001(2) -0.001(2)
C170 0.013(3) 0.016(2) 0.015(3) -0.001(2) 0.002(2) 0.001(2)
C171 0.015(3) 0.022(3) 0.028(3) 0.007(2) 0.004(3) -0.008(2)
C172 0.037(4) 0.011(3) 0.033(4) -0.002(2) 0.008(3) 0.003(3)
C173 0.005(2) 0.012(2) 0.009(2) -0.0027(18) 0.000(2) 0.0008(18)
C174 0.014(3) 0.011(2) 0.012(3) -0.0004(19) 0.004(2) 0.0010(19)
C175 0.010(2) 0.013(2) 0.014(3) -0.0027(19) 0.002(2) -0.0001(19)
C176 0.0163(19) 0.0171(18) 0.021(2) -0.0047(15) 0.0053(16) 0.0019(14)
C177 0.016(2) 0.014(2) 0.022(3) -0.002(2) 0.012(2) -0.002(2)
C178 0.011(2) 0.014(2) 0.017(2) -0.007(2) 0.006(2) -0.004(2)
C179 0.012(3) 0.024(3) 0.022(3) 0.005(2) 0.004(3) 0.003(2)
C180 0.013(3) 0.034(3) 0.025(3) -0.002(2) 0.013(3) -0.004(2)

loop_
_atom_type_symbol
_atom_type_description
_atom_type_scat_dispersion_real
_atom_type_scat_dispersion_imag
_atom_type_scat_source
C C 0.0033 0.0016 'International Tables Vol C Tables 4.2.6.8 and 6.1.1.4'
H H 0.0000 0.0000 'International Tables Vol C Tables 4.2.6.8 and 6.1.1.4'
O O 0.0106 0.0060 'International Tables Vol C Tables 4.2.6.8 and 6.1.1.4'
P P 0.1023 0.0942 'International Tables Vol C Tables 4.2.6.8 and 6.1.1.4'
Cl Cl 0.1484 0.1585 'International Tables Vol C Tables 4.2.6.8 and 6.1.1.4'
Pt Pt -1.7033 8.3905 'International Tables Vol C Tables 4.2.6.8 and 6.1.1.4'

loop_
_geom_angle_atom_site_label_1
_geom_angle_atom_site_label_2
_geom_angle_atom_site_label_3
_geom_angle
P1 Pt1 P2 175.46(5)
P1 Pt1 Cl1 87.22(5)
P2 Pt1 Cl1 88.98(5)
P1 Pt1 Cl2 92.62(5)
P2 Pt1 Cl2 91.27(5)
Cl1 Pt1 Cl2 177.98(6)
O2 P1 O1 108.22(18)
O2 P1 C1 104.1(2)
O1 P1 C1 99.6(2)
O2 P1 Pt1 109.41(13)
O1 P1 Pt1 115.86(13)
C1 P1 Pt1 118.56(17)
O6 P2 O5 106.33(18)
O6 P2 C46 106.4(2)
O5 P2 C46 99.6(2)
O6 P2 Pt1 110.74(13)
O5 P2 Pt1 116.58(14)
C46 P2 Pt1 116.11(17)
C7 O1 P1 124.6(3)
C10 O2 P1 131.4(3)
C8 O3 C27 106.6(4)
C9 O4 C27 108.6(4)
C52 O5 P2 123.4(3)
C55 O6 P2 130.6(3)
C54 O7 C72 109.4(4)
C53 O8 C72 107.5(4)
C2 C1 C6 118.9(5)
C2 C1 P1 116.9(4)
C6 C1 P1 123.8(4)
C1 C2 C3 119.9(5)
C1 C2 H2 120.0
C3 C2 H2 120.0
C4 C3 C2 120.0(5)
C4 C3 H3 120.0
C2 C3 H3 120.0
C5 C4 C3 120.5(5)
C5 C4 H4 119.8
C3 C4 H4 119.8
C4 C5 C6 120.0(5)
C4 C5 H5 120.0
C6 C5 H5 120.0
C5 C6 C1 120.5(5)
C5 C6 H6 119.7
C1 C6 H6 119.7
O1 C7 C11 111.2(4)
O1 C7 C19 106.4(4)
C11 C7 C19 109.5(4)
O1 C7 C8 104.8(4)
C11 C7 C8 113.8(4)
C19 C7 C8 110.8(4)
O3 C8 C9 104.3(4)
O3 C8 C7 109.2(4)
C9 C8 C7 110.5(4)
O3 C8 H8 110.9
C9 C8 H8 110.9
C7 C8 H8 110.9
O4 C9 C8 104.7(4)
O4 C9 C10 113.6(4)
C8 C9 C10 114.8(4)
O4 C9 H9 107.8
C8 C9 H9 107.8
C10 C9 H9 107.8
O2 C10 C38 105.1(4)
O2 C10 C30 108.5(4)
C38 C10 C30 109.4(4)
O2 C10 C9 107.2(3)
C38 C10 C9 113.2(4)
C30 C10 C9 113.1(4)
C12 C11 C16 118.2(4)
C12 C11 C7 123.5(4)
C16 C11 C7 117.7(4)
C11 C12 C13 121.2(5)
C11 C12 H12 119.4
C13 C12 H12 119.4
C14 C13 C12 118.5(5)
C14 C13 C17 121.3(4)
C12 C13 C17 120.2(5)
C13 C14 C15 122.5(5)
C13 C14 H14 118.8
C15 C14 H14 118.8
C14 C15 C16 118.0(5)
C14 C15 C18 121.2(5)
C16 C15 C18 120.8(5)
C15 C16 C11 121.5(5)
C15 C16 H16 119.2
C11 C16 H16 119.2
C13 C17 H17A 109.5
C13 C17 H17B 109.5
H17A C17 H17B 109.5
C13 C17 H17C 109.5
H17A C17 H17C 109.5
H17B C17 H17C 109.5
C15 C18 H18A 109.5
C15 C18 H18B 109.5
H18A C18 H18B 109.5
C15 C18 H18C 109.5
H18A C18 H18C 109.5
H18B C18 H18C 109.5
C24 C19 C20 119.4(5)
C24 C19 C7 123.3(4)
C20 C19 C7 117.2(5)
C21 C20 C19 121.6(6)
C21 C20 H20 119.2
C19 C20 H20 119.2
C22 C21 C20 117.7(6)
C22 C21 C25 122.4(6)
C20 C21 C25 119.9(6)
C21 C22 C23 122.6(5)
C21 C22 H22 118.7
C23 C22 H22 118.7
C22 C23 C24 117.7(5)
C22 C23 C26 121.8(5)
C24 C23 C26 120.5(5)
C19 C24 C23 121.0(5)
C19 C24 H24 119.5
C23 C24 H24 119.5
C21 C25 H25A 109.5
C21 C25 H25B 109.5
H25A C25 H25B 109.5
C21 C25 H25C 109.5
H25A C25 H25C 109.5
H25B C25 H25C 109.5
C23 C26 H26A 109.5
C23 C26 H26B 109.5
H26A C26 H26B 109.5
C23 C26 H26C 109.5
H26A C26 H26C 109.5
H26B C26 H26C 109.5
O3 C27 O4 105.3(4)
O3 C27 C28 109.9(5)
O4 C27 C28 110.8(5)
O3 C27 C29 107.5(5)
O4 C27 C29 108.8(5)
C28 C27 C29 114.1(5)
C27 C28 H28A 109.5
C27 C28 H28B 109.5
H28A C28 H28B 109.5
C27 C28 H28C 109.5
H28A C28 H28C 109.5
H28B C28 H28C 109.5
C27 C29 H29A 109.5
C27 C29 H29B 109.5
H29A C29 H29B 109.5
C27 C29 H29C 109.5
H29A C29 H29C 109.5
H29B C29 H29C 109.5
C31 C30 C35 118.5(4)
C31 C30 C10 123.7(4)
C35 C30 C10 117.8(4)
C32 C31 C30 121.2(4)
C32 C31 H31 119.4
C30 C31 H31 119.4
C33 C32 C31 119.2(5)
C33 C32 C36 121.2(5)
C31 C32 C36 119.7(5)
C32 C33 C34 121.4(5)
C32 C33 H33 119.3
C34 C33 H33 119.3
C35 C34 C33 118.7(5)
C35 C34 C37 120.2(5)
C33 C34 C37 121.1(5)
C34 C35 C30 120.9(5)
C34 C35 H35 119.5
C30 C35 H35 119.5
C32 C36 H36A 109.5
C32 C36 H36B 109.5
H36A C36 H36B 109.5
C32 C36 H36C 109.5
H36A C36 H36C 109.5
H36B C36 H36C 109.5
C34 C37 H37A 109.5
C34 C37 H37B 109.5
H37A C37 H37B 109.5
C34 C37 H37C 109.5
H37A C37 H37C 109.5
H37B C37 H37C 109.5
C43 C38 C39 119.3(5)
C43 C38 C10 121.8(4)
C39 C38 C10 118.8(5)
C38 C39 C40 120.8(5)
C38 C39 H39 119.6
C40 C39 H39 119.6
C41 C40 C39 119.1(5)
C41 C40 C44 120.2(5)
C39 C40 C44 120.7(5)
C40 C41 C42 121.1(5)
C40 C41 H41 119.4
C42 C41 H41 119.4
C43 C42 C41 118.1(5)
C43 C42 C45 120.6(5)
C41 C42 C45 121.2(5)
C38 C43 C42 121.5(5)
C38 C43 H43 119.3
C42 C43 H43 119.3
C40 C44 H44A 109.5
C40 C44 H44B 109.5
H44A C44 H44B 109.5
C40 C44 H44C 109.5
H44A C44 H44C 109.5
H44B C44 H44C 109.5
C42 C45 H45A 109.5
C42 C45 H45B 109.5
H45A C45 H45B 109.5
C42 C45 H45C 109.5
H45A C45 H45C 109.5
H45B C45 H45C 109.5
C51 C46 C47 120.0(5)
C51 C46 P2 116.8(4)
C47 C46 P2 123.1(4)
C48 C47 C46 119.1(5)
C48 C47 H47 120.4
C46 C47 H47 120.4
C49 C48 C47 120.7(5)
C49 C48 H48 119.6
C47 C48 H48 119.6
C50 C49 C48 120.3(5)
C50 C49 H49 119.8
C48 C49 H49 119.8
C49 C50 C51 120.5(5)
C49 C50 H50 119.7
C51 C50 H50 119.7
C50 C51 C46 119.3(5)
C50 C51 H51 120.4
C46 C51 H51 120.4
O5 C52 C64 106.8(4)
O5 C52 C56 109.9(4)
C64 C52 C56 108.3(4)
O5 C52 C53 105.4(4)
C64 C52 C53 111.2(4)
C56 C52 C53 114.9(4)
O8 C53 C54 104.0(4)
O8 C53 C52 110.8(4)
C54 C53 C52 109.7(4)
O8 C53 H53 110.7
C54 C53 H53 110.7
C52 C53 H53 110.7
O7 C54 C53 104.9(4)
O7 C54 C55 112.3(4)
C53 C54 C55 114.3(4)
O7 C54 H54 108.4
C53 C54 H54 108.4
C55 C54 H54 108.4
O6 C55 C83 105.3(4)
O6 C55 C75 107.3(4)
C83 C55 C75 110.8(4)
O6 C55 C54 106.2(4)
C83 C55 C54 113.2(4)
C75 C55 C54 113.3(4)
C61 C56 C57 120.2(5)
C61 C56 C52 122.8(4)
C57 C56 C52 116.6(4)
C58 C57 C56 120.3(5)
C58 C57 H57 119.8
C56 C57 H57 119.8
C59 C58 C57 118.0(5)
C59 C58 C62 122.4(5)
C57 C58 C62 119.6(5)
C58 C59 C60 123.4(5)
C58 C59 H59 118.3
C60 C59 H59 118.3
C59 C60 C61 117.6(5)
C59 C60 C63 122.2(5)
C61 C60 C63 120.1(5)
C56 C61 C60 120.2(5)
C56 C61 H61 119.9
C60 C61 H61 119.9
C58 C62 H62A 109.5
C58 C62 H62B 109.5
H62A C62 H62B 109.5
C58 C62 H62C 109.5
H62A C62 H62C 109.5
H62B C62 H62C 109.5
C60 C63 H63A 109.5
C60 C63 H63B 109.5
H63A C63 H63B 109.5
C60 C63 H63C 109.5
H63A C63 H63C 109.5
H63B C63 H63C 109.5
C69 C64 C65 118.7(4)
C69 C64 C52 123.0(4)
C65 C64 C52 118.3(4)
C66 C65 C64 120.9(5)
C66 C65 H65 119.5
C64 C65 H65 119.5
C65 C66 C67 119.3(5)
C65 C66 C70 119.4(5)
C67 C66 C70 121.2(5)
C68 C67 C66 121.4(5)
C68 C67 H67 119.3
C66 C67 H67 119.3
C67 C68 C69 118.5(4)
C67 C68 C71 121.6(5)
C69 C68 C71 119.8(5)
C64 C69 C68 121.2(5)
C64 C69 H69 119.4
C68 C69 H69 119.4
C66 C70 H70A 109.5
C66 C70 H70B 109.5
H70A C70 H70B 109.5
C66 C70 H70C 109.5
H70A C70 H70C 109.5
H70B C70 H70C 109.5
C68 C71 H71A 109.5
C68 C71 H71B 109.5
H71A C71 H71B 109.5
C68 C71 H71C 109.5
H71A C71 H71C 109.5
H71B C71 H71C 109.5
O8 C72 O7 105.6(4)
O8 C72 C74 111.2(4)
O7 C72 C74 109.8(4)
O8 C72 C73 107.3(4)
O7 C72 C73 108.4(4)
C74 C72 C73 114.1(5)
C72 C73 H73A 109.5
C72 C73 H73B 109.5
H73A C73 H73B 109.5
C72 C73 H73C 109.5
H73A C73 H73C 109.5
H73B C73 H73C 109.5
C72 C74 H74A 109.5
C72 C74 H74B 109.5
H74A C74 H74B 109.5
C72 C74 H74C 109.5
H74A C74 H74C 109.5
H74B C74 H74C 109.5
C76 C75 C80 118.4(4)
C76 C75 C55 125.1(4)
C80 C75 C55 116.4(4)
C75 C76 C77 121.3(5)
C75 C76 H76 119.4
C77 C76 H76 119.4
C78 C77 C76 118.2(5)
C78 C77 C81 121.6(5)
C76 C77 C81 120.1(5)
C77 C78 C79 122.3(5)
C77 C78 H78 118.8
C79 C78 H78 118.8
C80 C79 C78 117.4(5)
C80 C79 C82 120.4(5)
C78 C79 C82 122.1(5)
C79 C80 C75 122.2(5)
C79 C80 H80 118.9
C75 C80 H80 118.9
C77 C81 H81A 109.5
C77 C81 H81B 109.5
H81A C81 H81B 109.5
C77 C81 H81C 109.5
H81A C81 H81C 109.5
H81B C81 H81C 109.5
C79 C82 H82A 109.5
C79 C82 H82B 109.5
H82A C82 H82B 109.5
C79 C82 H82C 109.5
H82A C82 H82C 109.5
H82B C82 H82C 109.5
C88 C83 C84 119.4(5)
C88 C83 C55 122.4(5)
C84 C83 C55 118.2(4)
C85 C84 C83 120.7(5)
C85 C84 H84 119.6
C83 C84 H84 119.6
C86 C85 C84 118.4(5)
C86 C85 C89 120.5(5)
C84 C85 C89 121.1(5)
C85 C86 C87 122.1(5)
C85 C86 H86 119.0
C87 C86 H86 119.0
C86 C87 C88 118.2(5)
C86 C87 C90 121.9(5)
C88 C87 C90 119.9(5)
C83 C88 C87 121.3(5)
C83 C88 H88 119.4
C87 C88 H88 119.4
C85 C89 H89A 109.5
C85 C89 H89B 109.5
H89A C89 H89B 109.5
C85 C89 H89C 109.5
H89A C89 H89C 109.5
H89B C89 H89C 109.5
C87 C90 H90A 109.5
C87 C90 H90B 109.5
H90A C90 H90B 109.5
C87 C90 H90C 109.5
H90A C90 H90C 109.5
H90B C90 H90C 109.5
P3 Pt2 Cl3 86.32(5)
P3 Pt2 P4 170.30(5)
Cl3 Pt2 P4 85.20(5)
P3 Pt2 Cl4 93.00(5)
Cl3 Pt2 Cl4 177.27(6)
P4 Pt2 Cl4 95.69(5)
O10 P3 O9 107.07(18)
O10 P3 C91 100.6(2)
O9 P3 C91 105.4(2)
O10 P3 Pt2 114.93(14)
O9 P3 Pt2 113.27(14)
C91 P3 Pt2 114.34(17)
O13 P4 O14 107.11(18)
O13 P4 C136 105.9(2)
O14 P4 C136 100.1(2)
O13 P4 Pt2 111.72(13)
O14 P4 Pt2 117.12(13)
C136 P4 Pt2 113.75(17)
C97 O9 P3 129.2(3)
C100 O10 P3 126.6(3)
C98 O11 C117 109.3(3)
C117 O12 C99 105.9(3)
C142 O13 P4 131.5(3)
C145 O14 P4 124.4(3)
C144 O15 C162 107.8(3)
C143 O16 C162 109.7(3)
C92 C91 C96 118.3(5)
C92 C91 P3 117.1(4)
C96 C91 P3 124.4(4)
C91 C92 C93 121.0(5)
C91 C92 H92 119.5
C93 C92 H92 119.5
C94 C93 C92 120.3(5)
C94 C93 H93 119.8
C92 C93 H93 119.8
C93 C94 C95 119.4(5)
C93 C94 H94 120.3
C95 C94 H94 120.3
C94 C95 C96 120.7(5)
C94 C95 H95 119.7
C96 C95 H95 119.7
C95 C96 C91 120.2(5)
C95 C96 H96 119.9
C91 C96 H96 119.9
O9 C97 C109 104.8(4)
O9 C97 C101 109.3(4)
C109 C97 C101 109.4(4)
O9 C97 C98 107.7(4)
C109 C97 C98 109.9(4)
C101 C97 C98 115.3(4)
O11 C98 C99 103.3(4)
O11 C98 C97 112.1(4)
C99 C98 C97 115.9(4)
O11 C98 H98 108.4
C99 C98 H98 108.4
C97 C98 H98 108.4
O12 C99 C98 102.8(4)
O12 C99 C100 110.4(4)
C98 C99 C100 114.1(4)
O12 C99 H99 109.8
C98 C99 H99 109.8
C100 C99 H99 109.8
O10 C100 C120 104.9(4)
O10 C100 C128 112.2(4)
C120 C100 C128 109.9(4)
O10 C100 C99 104.6(3)
C120 C100 C99 112.5(4)
C128 C100 C99 112.4(4)
C106 C101 C102 118.3(5)
C106 C101 C97 125.2(4)
C102 C101 C97 116.3(4)
C103 C102 C101 121.8(5)
C103 C102 H102 119.1
C101 C102 H102 119.1
C102 C103 C104 118.4(4)
C102 C103 C107 121.3(5)
C104 C103 C107 120.3(5)
C103 C104 C105 121.5(5)
C103 C104 H104 119.2
C105 C104 H104 119.2
C106 C105 C104 118.2(5)
C106 C105 C108 121.2(5)
C104 C105 C108 120.6(5)
C101 C106 C105 121.7(5)
C101 C106 H106 119.2
C105 C106 H106 119.2
C103 C107 H10A 109.5
C103 C107 H10B 109.5
H10A C107 H10B 109.5
C103 C107 H10C 109.5
H10A C107 H10C 109.5
H10B C107 H10C 109.5
C105 C108 H10D 109.5
C105 C108 H10E 109.5
H10D C108 H10E 109.5
C105 C108 H10F 109.5
H10D C108 H10F 109.5
H10E C108 H10F 109.5
C114 C109 C110 119.6(5)
C114 C109 C97 121.1(4)
C110 C109 C97 119.2(4)
C111 C110 C109 121.3(5)
C111 C110 H110 119.3
C109 C110 H110 119.3
C110 C111 C112 118.2(5)
C110 C111 C115 121.2(5)
C112 C111 C115 120.6(5)
C111 C112 C113 121.5(5)
C111 C112 H112 119.2
C113 C112 H112 119.2
C114 C113 C112 118.2(5)
C114 C113 C116 120.5(5)
C112 C113 C116 121.3(5)
C109 C114 C113 121.0(5)
C109 C114 H114 119.5
C113 C114 H114 119.5
C111 C115 H11A 109.5
C111 C115 H11B 109.5
H11A C115 H11B 109.5
C111 C115 H11C 109.5
H11A C115 H11C 109.5
H11B C115 H11C 109.5
C113 C116 H11D 109.5
C113 C116 H11E 109.5
H11D C116 H11E 109.5
C113 C116 H11F 109.5
H11D C116 H11F 109.5
H11E C116 H11F 109.5
O12 C117 O11 105.6(4)
O12 C117 C119 107.9(4)
O11 C117 C119 109.5(4)
O12 C117 C118 111.2(4)
O11 C117 C118 109.2(4)
C119 C117 C118 113.1(5)
C117 C118 H11J 109.5
C117 C118 H11K 109.5
H11J C118 H11K 109.5
C117 C118 H11L 109.5
H11J C118 H11L 109.5
H11K C118 H11L 109.5
C117 C119 H11M 109.5
C117 C119 H11N 109.5
H11M C119 H11N 109.5
C117 C119 H11O 109.5
H11M C119 H11O 109.5
H11N C119 H11O 109.5
C121 C120 C125 117.2(5)
C121 C120 C100 122.7(4)
C125 C120 C100 120.1(5)
C120 C121 C122 122.7(5)
C120 C121 H121 118.7
C122 C121 H121 118.7
C123 C122 C121 118.1(5)
C123 C122 C126 122.0(5)
C121 C122 C126 119.9(5)
C122 C123 C124 121.6(5)
C122 C123 H123 119.2
C124 C123 H123 119.2
C125 C124 C123 118.5(5)
C125 C124 C127 121.7(5)
C123 C124 C127 119.7(5)
C124 C125 C120 121.9(5)
C124 C125 H125 119.0
C120 C125 H125 119.0
C122 C126 H12A 109.5
C122 C126 H12B 109.5
H12A C126 H12B 109.5
C122 C126 H12C 109.5
H12A C126 H12C 109.5
H12B C126 H12C 109.5
C124 C127 H12D 109.5
C124 C127 H12E 109.5
H12D C127 H12E 109.5
C124 C127 H12F 109.5
H12D C127 H12F 109.5
H12E C127 H12F 109.5
C133 C128 C129 118.7(5)
C133 C128 C100 123.0(4)
C129 C128 C100 118.0(4)
C128 C129 C130 121.0(5)
C128 C129 H129 119.5
C130 C129 H129 119.5
C131 C130 C129 118.3(5)
C131 C130 C134 120.2(5)
C129 C130 C134 121.3(5)
C132 C131 C130 122.4(5)
C132 C131 H131 118.8
C130 C131 H131 118.8
C131 C132 C133 117.7(5)
C131 C132 C135 121.4(5)
C133 C132 C135 120.9(5)
C128 C133 C132 121.8(5)
C128 C133 H133 119.1
C132 C133 H133 119.1
C130 C134 H13A 109.5
C130 C134 H13B 109.5
H13A C134 H13B 109.5
C130 C134 H13C 109.5
H13A C134 H13C 109.5
H13B C134 H13C 109.5
C132 C135 H13D 109.5
C132 C135 H13E 109.5
H13D C135 H13E 109.5
C132 C135 H13F 109.5
H13D C135 H13F 109.5
H13E C135 H13F 109.5
C137 C136 C141 119.4(5)
C137 C136 P4 117.3(4)
C141 C136 P4 123.3(4)
C138 C137 C136 120.7(5)
C138 C137 H137 119.7
C136 C137 H137 119.7
C139 C138 C137 119.8(5)
C139 C138 H138 120.1
C137 C138 H138 120.1
C140 C139 C138 119.9(5)
C140 C139 H139 120.1
C138 C139 H139 120.1
C139 C140 C141 121.2(5)
C139 C140 H140 119.4
C141 C140 H140 119.4
C140 C141 C136 119.0(5)
C140 C141 H141 120.5
C136 C141 H141 120.5
O13 C142 C154 105.0(4)
O13 C142 C146 109.7(4)
C154 C142 C146 110.5(4)
O13 C142 C143 107.7(4)
C154 C142 C143 112.4(4)
C146 C142 C143 111.3(4)
O16 C143 C144 105.2(3)
O16 C143 C142 113.3(4)
C144 C143 C142 114.8(4)
O16 C143 H143 107.7
C144 C143 H143 107.7
C142 C143 H143 107.7
O15 C144 C143 104.7(4)
O15 C144 C145 111.2(4)
C143 C144 C145 109.5(4)
O15 C144 H144 110.4
C143 C144 H144 110.4
C145 C144 H144 110.4
O14 C145 C173 109.8(4)
O14 C145 C144 104.9(3)
C173 C145 C144 115.2(4)
O14 C145 C165 105.2(4)
C173 C145 C165 110.1(4)
C144 C145 C165 111.1(4)
C151 C146 C147 118.7(4)
C151 C146 C142 122.1(4)
C147 C146 C142 119.2(4)
C148 C147 C146 121.5(4)
C148 C147 H147 119.2
C146 C147 H147 119.2
C147 C148 C149 118.1(4)
C147 C148 C152 120.6(4)
C149 C148 C152 121.3(5)
C150 C149 C148 122.0(5)
C150 C149 H149 119.0
C148 C149 H149 119.0
C149 C150 C151 118.2(5)
C149 C150 C153 121.4(5)
C151 C150 C153 120.4(4)
C146 C151 C150 121.4(5)
C146 C151 H151 119.3
C150 C151 H151 119.3
C148 C152 H15A 109.5
C148 C152 H15B 109.5
H15A C152 H15B 109.5
C148 C152 H15C 109.5
H15A C152 H15C 109.5
H15B C152 H15C 109.5
C150 C153 H15D 109.5
C150 C153 H15E 109.5
H15D C153 H15E 109.5
C150 C153 H15F 109.5
H15D C153 H15F 109.5
H15E C153 H15F 109.5
C155 C154 C159 118.0(5)
C155 C154 C142 121.6(4)
C159 C154 C142 120.3(4)
C156 C155 C154 122.0(5)
C156 C155 H155 119.0
C154 C155 H155 119.0
C157 C156 C155 117.9(5)
C157 C156 C160 122.6(5)
C155 C156 C160 119.5(5)
C158 C157 C156 122.3(5)
C158 C157 H157 118.8
C156 C157 H157 118.8
C157 C158 C159 119.3(5)
C157 C158 C161 120.8(5)
C159 C158 C161 119.9(5)
C158 C159 C154 120.4(5)
C158 C159 H159 119.8
C154 C159 H159 119.8
C156 C160 H16A 109.5
C156 C160 H16B 109.5
H16A C160 H16B 109.5
C156 C160 H16C 109.5
H16A C160 H16C 109.5
H16B C160 H16C 109.5
C158 C161 H16D 109.5
C158 C161 H16E 109.5
H16D C161 H16E 109.5
C158 C161 H16F 109.5
H16D C161 H16F 109.5
H16E C161 H16F 109.5
O16 C162 O15 105.6(4)
O16 C162 C163 110.5(4)
O15 C162 C163 110.5(4)
O16 C162 C164 110.2(4)
O15 C162 C164 106.4(4)
C163 C162 C164 113.4(4)
C162 C163 H16H 109.5
C162 C163 H16I 109.5
H16H C163 H16I 109.5
C162 C163 H16J 109.5
H16H C163 H16J 109.5
H16I C163 H16J 109.5
C162 C164 H16K 109.5
C162 C164 H16L 109.5
H16K C164 H16L 109.5
C162 C164 H16M 109.5
H16K C164 H16M 109.5
H16L C164 H16M 109.5
C166 C165 C170 118.5(4)
C166 C165 C145 122.6(4)
C170 C165 C145 118.9(4)
C165 C166 C167 121.6(5)
C165 C166 H166 119.2
C167 C166 H166 119.2
C168 C167 C166 118.1(5)
C168 C167 C171 122.4(4)
C166 C167 C171 119.5(4)
C169 C168 C167 121.9(5)
C169 C168 H168 119.1
C167 C168 H168 119.1
C168 C169 C170 118.3(5)
C168 C169 C172 121.2(5)
C170 C169 C172 120.5(5)
C169 C170 C165 121.6(5)
C169 C170 H170 119.2
C165 C170 H170 119.2
C167 C171 H17D 109.5
C167 C171 H17E 109.5
H17D C171 H17E 109.5
C167 C171 H17F 109.5
H17D C171 H17F 109.5
H17E C171 H17F 109.5
C169 C172 H17G 109.5
C169 C172 H17H 109.5
H17G C172 H17H 109.5
C169 C172 H17I 109.5
H17G C172 H17I 109.5
H17H C172 H17I 109.5
C178 C173 C174 119.5(4)
C178 C173 C145 122.5(4)
C174 C173 C145 118.0(4)
C175 C174 C173 121.3(5)
C175 C174 H174 119.4
C173 C174 H174 119.4
C176 C175 C174 117.4(5)
C176 C175 C179 121.4(5)
C174 C175 C179 121.2(4)
C177 C176 C175 122.5(5)
C177 C176 H176 118.8
C175 C176 H176 118.8
C176 C177 C178 118.7(5)
C176 C177 C180 121.3(4)
C178 C177 C180 120.0(5)
C173 C178 C177 120.5(5)
C173 C178 H178 119.7
C177 C178 H178 119.7
C175 C179 H17J 109.5
C175 C179 H17K 109.5
H17J C179 H17K 109.5
C175 C179 H17L 109.5
H17J C179 H17L 109.5
H17K C179 H17L 109.5
C177 C180 H18D 109.5
C177 C180 H18E 109.5
H18D C180 H18E 109.5
C177 C180 H18F 109.5
H18D C180 H18F 109.5
H18E C180 H18F 109.5

loop_
_geom_bond_atom_site_label_1
_geom_bond_atom_site_label_2
_geom_bond_distance
Pt1 P1 2.2948(14)
Pt1 P2 2.2984(15)
Pt1 Cl1 2.2993(15)
Pt1 Cl2 2.3081(14)
P1 O2 1.602(3)
P1 O1 1.610(3)
P1 C1 1.798(5)
P2 O6 1.601(3)
P2 O5 1.607(3)
P2 C46 1.801(5)
O1 C7 1.476(5)
O2 C10 1.473(5)
O3 C8 1.418(5)
O3 C27 1.429(6)
O4 C9 1.426(5)
O4 C27 1.443(6)
O5 C52 1.463(5)
O6 C55 1.490(5)
O7 C54 1.427(5)
O7 C72 1.444(6)
O8 C53 1.428(5)
O8 C72 1.429(6)
C1 C2 1.390(6)
C1 C6 1.391(7)
C2 C3 1.400(7)
C2 H2 0.9500
C3 C4 1.373(7)
C3 H3 0.9500
C4 C5 1.370(7)
C4 H4 0.9500
C5 C6 1.389(7)
C5 H5 0.9500
C6 H6 0.9500
C7 C11 1.523(6)
C7 C19 1.535(6)
C7 C8 1.556(7)
C8 C9 1.537(6)
C8 H8 1.0000
C9 C10 1.554(6)
C9 H9 1.0000
C10 C38 1.530(7)
C10 C30 1.535(6)
C11 C12 1.387(6)
C11 C16 1.410(6)
C12 C13 1.398(6)
C12 H12 0.9500
C13 C14 1.383(6)
C13 C17 1.498(7)
C14 C15 1.383(7)
C14 H14 0.9500
C15 C16 1.388(6)
C15 C18 1.517(7)
C16 H16 0.9500
C17 H17A 0.9800
C17 H17B 0.9800
C17 H17C 0.9800
C18 H18A 0.9800
C18 H18B 0.9800
C18 H18C 0.9800
C19 C24 1.373(7)
C19 C20 1.398(7)
C20 C21 1.393(7)
C20 H20 0.9500
C21 C22 1.383(8)
C21 C25 1.506(8)
C22 C23 1.403(8)
C22 H22 0.9500
C23 C24 1.409(7)
C23 C26 1.497(8)
C24 H24 0.9500
C25 H25A 0.9800
C25 H25B 0.9800
C25 H25C 0.9800
C26 H26A 0.9800
C26 H26B 0.9800
C26 H26C 0.9800
C27 C28 1.512(8)
C27 C29 1.516(7)
C28 H28A 0.9800
C28 H28B 0.9800
C28 H28C 0.9800
C29 H29A 0.9800
C29 H29B 0.9800
C29 H29C 0.9800
C30 C31 1.399(6)
C30 C35 1.400(6)
C31 C32 1.380(7)
C31 H31 0.9500
C32 C33 1.378(6)
C32 C36 1.518(7)
C33 C34 1.399(7)
C33 H33 0.9500
C34 C35 1.387(7)
C34 C37 1.520(7)
C35 H35 0.9500
C36 H36A 0.9800
C36 H36B 0.9800
C36 H36C 0.9800
C37 H37A 0.9800
C37 H37B 0.9800
C37 H37C 0.9800
C38 C43 1.382(7)
C38 C39 1.388(7)
C39 C40 1.390(7)
C39 H39 0.9500
C40 C41 1.390(8)
C40 C44 1.515(7)
C41 C42 1.400(7)
C41 H41 0.9500
C42 C43 1.395(7)
C42 C45 1.507(7)
C43 H43 0.9500
C44 H44A 0.9800
C44 H44B 0.9800
C44 H44C 0.9800
C45 H45A 0.9800
C45 H45B 0.9800
C45 H45C 0.9800
C46 C51 1.395(7)
C46 C47 1.401(7)
C47 C48 1.382(7)
C47 H47 0.9500
C48 C49 1.377(7)
C48 H48 0.9500
C49 C50 1.369(7)
C49 H49 0.9500
C50 C51 1.390(7)
C50 H50 0.9500
C51 H51 0.9500
C52 C64 1.524(6)
C52 C56 1.533(6)
C52 C53 1.551(6)
C53 C54 1.538(6)
C53 H53 1.0000
C54 C55 1.574(6)
C54 H54 1.0000
C55 C83 1.523(6)
C55 C75 1.531(6)
C56 C61 1.392(6)
C56 C57 1.395(7)
C57 C58 1.393(7)
C57 H57 0.9500
C58 C59 1.381(7)
C58 C62 1.520(7)
C59 C60 1.386(7)
C59 H59 0.9500
C60 C61 1.402(7)
C60 C63 1.515(7)
C61 H61 0.9500
C62 H62A 0.9800
C62 H62B 0.9800
C62 H62C 0.9800
C63 H63A 0.9800
C63 H63B 0.9800
C63 H63C 0.9800
C64 C69 1.385(6)
C64 C65 1.413(6)
C65 C66 1.375(7)
C65 H65 0.9500
C66 C67 1.401(7)
C66 C70 1.511(7)
C67 C68 1.382(7)
C67 H67 0.9500
C68 C69 1.409(6)
C68 C71 1.496(6)
C69 H69 0.9500
C70 H70A 0.9800
C70 H70B 0.9800
C70 H70C 0.9800
C71 H71A 0.9800
C71 H71B 0.9800
C71 H71C 0.9800
C72 C74 1.509(7)
C72 C73 1.510(7)
C73 H73A 0.9800
C73 H73B 0.9800
C73 H73C 0.9800
C74 H74A 0.9800
C74 H74B 0.9800
C74 H74C 0.9800
C75 C76 1.385(6)
C75 C80 1.398(6)
C76 C77 1.397(7)
C76 H76 0.9500
C77 C78 1.390(7)
C77 C81 1.507(7)
C78 C79 1.395(7)
C78 H78 0.9500
C79 C80 1.387(7)
C79 C82 1.506(7)
C80 H80 0.9500
C81 H81A 0.9800
C81 H81B 0.9800
C81 H81C 0.9800
C82 H82A 0.9800
C82 H82B 0.9800
C82 H82C 0.9800
C83 C88 1.385(6)
C83 C84 1.394(7)
C84 C85 1.393(7)
C84 H84 0.9500
C85 C86 1.390(7)
C85 C89 1.514(7)
C86 C87 1.390(7)
C86 H86 0.9500
C87 C88 1.391(7)
C87 C90 1.504(7)
C88 H88 0.9500
C89 H89A 0.9800
C89 H89B 0.9800
C89 H89C 0.9800
C90 H90A 0.9800
C90 H90B 0.9800
C90 H90C 0.9800
Pt2 P3 2.2890(14)
Pt2 Cl3 2.3025(14)
Pt2 P4 2.3040(14)
Pt2 Cl4 2.3151(13)
P3 O10 1.601(3)
P3 O9 1.601(3)
P3 C91 1.803(5)
P4 O13 1.591(4)
P4 O14 1.606(3)
P4 C136 1.808(5)
O9 C97 1.481(5)
O10 C100 1.480(5)
O11 C98 1.428(5)
O11 C117 1.442(6)
O12 C117 1.415(6)
O12 C99 1.431(5)
O13 C142 1.478(5)
O14 C145 1.481(5)
O15 C144 1.413(5)
O15 C162 1.447(6)
O16 C143 1.421(5)
O16 C162 1.436(5)
C91 C92 1.383(6)
C91 C96 1.387(7)
C92 C93 1.384(7)
C92 H92 0.9500
C93 C94 1.363(7)
C93 H93 0.9500
C94 C95 1.379(7)
C94 H94 0.9500
C95 C96 1.383(7)
C95 H95 0.9500
C96 H96 0.9500
C97 C109 1.530(7)
C97 C101 1.538(7)
C97 C98 1.574(6)
C98 C99 1.529(6)
C98 H98 1.0000
C99 C100 1.543(6)
C99 H99 1.0000
C100 C120 1.526(6)
C100 C128 1.532(6)
C101 C106 1.384(6)
C101 C102 1.399(6)
C102 C103 1.383(6)
C102 H102 0.9500
C103 C104 1.393(7)
C103 C107 1.511(6)
C104 C105 1.396(7)
C104 H104 0.9500
C105 C106 1.396(7)
C105 C108 1.507(7)
C106 H106 0.9500
C107 H10A 0.9800
C107 H10B 0.9800
C107 H10C 0.9800
C108 H10D 0.9800
C108 H10E 0.9800
C108 H10F 0.9800
C109 C114 1.368(7)
C109 C110 1.390(6)
C110 C111 1.384(7)
C110 H110 0.9500
C111 C112 1.388(7)
C111 C115 1.513(7)
C112 C113 1.400(7)
C112 H112 0.9500
C113 C114 1.396(6)
C113 C116 1.507(7)
C114 H114 0.9500
C115 H11A 0.9800
C115 H11B 0.9800
C115 H11C 0.9800
C116 H11D 0.9800
C116 H11E 0.9800
C116 H11F 0.9800
C117 C119 1.507(7)
C117 C118 1.530(7)
C118 H11J 0.9800
C118 H11K 0.9800
C118 H11L 0.9800
C119 H11M 0.9800
C119 H11N 0.9800
C119 H11O 0.9800
C120 C121 1.391(7)
C120 C125 1.392(6)
C121 C122 1.392(7)
C121 H121 0.9500
C122 C123 1.372(7)
C122 C126 1.519(8)
C123 C124 1.399(7)
C123 H123 0.9500
C124 C125 1.384(6)
C124 C127 1.507(7)
C125 H125 0.9500
C126 H12A 0.9800
C126 H12B 0.9800
C126 H12C 0.9800
C127 H12D 0.9800
C127 H12E 0.9800
C127 H12F 0.9800
C128 C133 1.387(6)
C128 C129 1.396(6)
C129 C130 1.398(7)
C129 H129 0.9500
C130 C131 1.393(7)
C130 C134 1.509(7)
C131 C132 1.381(7)
C131 H131 0.9500
C132 C133 1.405(6)
C132 C135 1.493(7)
C133 H133 0.9500
C134 H13A 0.9800
C134 H13B 0.9800
C134 H13C 0.9800
C135 H13D 0.9800
C135 H13E 0.9800
C135 H13F 0.9800
C136 C137 1.385(6)
C136 C141 1.402(6)
C137 C138 1.380(7)
C137 H137 0.9500
C138 C139 1.378(7)
C138 H138 0.9500
C139 C140 1.378(7)
C139 H139 0.9500
C140 C141 1.379(6)
C140 H140 0.9500
C141 H141 0.9500
C142 C154 1.515(6)
C142 C146 1.538(6)
C142 C143 1.562(6)
C143 C144 1.537(6)
C143 H143 1.0000
C144 C145 1.538(6)
C144 H144 1.0000
C145 C173 1.528(6)
C145 C165 1.542(6)
C146 C151 1.385(6)
C146 C147 1.392(6)
C147 C148 1.387(6)
C147 H147 0.9500
C148 C149 1.391(6)
C148 C152 1.506(6)
C149 C150 1.388(6)
C149 H149 0.9500
C150 C151 1.391(6)
C150 C153 1.519(7)
C151 H151 0.9500
C152 H15A 0.9800
C152 H15B 0.9800
C152 H15C 0.9800
C153 H15D 0.9800
C153 H15E 0.9800
C153 H15F 0.9800
C154 C155 1.403(6)
C154 C159 1.407(7)
C155 C156 1.388(6)
C155 H155 0.9500
C156 C157 1.385(7)
C156 C160 1.509(7)
C157 C158 1.378(7)
C157 H157 0.9500
C158 C159 1.394(7)
C158 C161 1.503(7)
C159 H159 0.9500
C160 H16A 0.9800
C160 H16B 0.9800
C160 H16C 0.9800
C161 H16D 0.9800
C161 H16E 0.9800
C161 H16F 0.9800
C162 C163 1.502(7)
C162 C164 1.510(6)
C163 H16H 0.9800
C163 H16I 0.9800
C163 H16J 0.9800
C164 H16K 0.9800
C164 H16L 0.9800
C164 H16M 0.9800
C165 C166 1.376(6)
C165 C170 1.393(6)
C166 C167 1.403(6)
C166 H166 0.9500
C167 C168 1.385(7)
C167 C171 1.505(7)
C168 C169 1.385(7)
C168 H168 0.9500
C169 C170 1.391(6)
C169 C172 1.504(7)
C170 H170 0.9500
C171 H17D 0.9800
C171 H17E 0.9800
C171 H17F 0.9800
C172 H17G 0.9800
C172 H17H 0.9800
C172 H17I 0.9800
C173 C178 1.385(6)
C173 C174 1.398(6)
C174 C175 1.397(6)
C174 H174 0.9500
C175 C176 1.396(7)
C175 C179 1.504(6)
C176 C177 1.384(7)
C176 H176 0.9500
C177 C178 1.396(6)
C177 C180 1.506(6)
C178 H178 0.9500
C179 H17J 0.9800
C179 H17K 0.9800
C179 H17L 0.9800
C180 H18D 0.9800
C180 H18E 0.9800
C180 H18F 0.9800

loop_
_geom_torsion_atom_site_label_1
_geom_torsion_atom_site_label_2
_geom_torsion_atom_site_label_3
_geom_torsion_atom_site_label_4
_geom_torsion
P2 Pt1 P1 O2 172.0(6)
Cl1 Pt1 P1 O2 -154.94(14)
Cl2 Pt1 P1 O2 23.05(14)
P2 Pt1 P1 O1 49.4(7)
Cl1 Pt1 P1 O1 82.44(15)
Cl2 Pt1 P1 O1 -99.57(15)
P2 Pt1 P1 C1 -68.9(7)
Cl1 Pt1 P1 C1 -35.9(2)
Cl2 Pt1 P1 C1 142.13(19)
P1 Pt1 P2 O6 -129.4(6)
Cl1 Pt1 P2 O6 -162.37(15)
Cl2 Pt1 P2 O6 19.63(15)
P1 Pt1 P2 O5 108.9(6)
Cl1 Pt1 P2 O5 75.92(15)
Cl2 Pt1 P2 O5 -102.07(15)
P1 Pt1 P2 C46 -7.9(7)
Cl1 Pt1 P2 C46 -40.9(2)
Cl2 Pt1 P2 C46 141.1(2)
O2 P1 O1 C7 -60.9(4)
C1 P1 O1 C7 -169.3(3)
Pt1 P1 O1 C7 62.4(3)
O1 P1 O2 C10 -25.8(4)
C1 P1 O2 C10 79.4(4)
Pt1 P1 O2 C10 -152.9(4)
O6 P2 O5 C52 -63.8(4)
C46 P2 O5 C52 -174.1(4)
Pt1 P2 O5 C52 60.2(4)
O5 P2 O6 C55 -28.3(4)
C46 P2 O6 C55 77.1(4)
Pt1 P2 O6 C55 -155.9(3)
O2 P1 C1 C2 68.5(4)
O1 P1 C1 C2 -179.9(4)
Pt1 P1 C1 C2 -53.3(4)
O2 P1 C1 C6 -104.2(5)
O1 P1 C1 C6 7.4(5)
Pt1 P1 C1 C6 134.0(4)
C6 C1 C2 C3 1.9(8)
P1 C1 C2 C3 -171.1(4)
C1 C2 C3 C4 -0.7(8)
C2 C3 C4 C5 -0.9(8)
C3 C4 C5 C6 1.2(9)
C4 C5 C6 C1 0.1(9)
C2 C1 C6 C5 -1.7(8)
P1 C1 C6 C5 170.8(4)
P1 O1 C7 C11 -79.2(5)
P1 O1 C7 C19 161.6(3)
P1 O1 C7 C8 44.2(5)
C27 O3 C8 C9 -30.1(5)
C27 O3 C8 C7 -148.2(4)
O1 C7 C8 O3 166.2(3)
C11 C7 C8 O3 -72.1(5)
C19 C7 C8 O3 51.8(5)
O1 C7 C8 C9 52.0(5)
C11 C7 C8 C9 173.7(4)
C19 C7 C8 C9 -62.4(5)
C27 O4 C9 C8 3.7(5)
C27 O4 C9 C10 -122.2(4)
O3 C8 C9 O4 16.1(5)
C7 C8 C9 O4 133.3(4)
O3 C8 C9 C10 141.3(4)
C7 C8 C9 C10 -101.5(5)
P1 O2 C10 C38 168.8(3)
P1 O2 C10 C30 -74.3(5)
P1 O2 C10 C9 48.1(5)
O4 C9 C10 O2 145.9(4)
C8 C9 C10 O2 25.5(6)
O4 C9 C10 C38 30.6(6)
C8 C9 C10 C38 -89.8(5)
O4 C9 C10 C30 -94.6(5)
C8 C9 C10 C30 145.0(4)
O1 C7 C11 C12 116.5(5)
C19 C7 C11 C12 -126.1(5)
C8 C7 C11 C12 -1.6(7)
O1 C7 C11 C16 -72.4(5)
C19 C7 C11 C16 44.9(6)
C8 C7 C11 C16 169.5(4)
C16 C11 C12 C13 -1.2(8)
C7 C11 C12 C13 169.8(5)
C11 C12 C13 C14 -1.3(8)
C11 C12 C13 C17 -179.8(5)
C12 C13 C14 C15 1.8(8)
C17 C13 C14 C15 -179.6(5)
C13 C14 C15 C16 0.1(8)
C13 C14 C15 C18 -177.1(5)
C14 C15 C16 C11 -2.6(8)
C18 C15 C16 C11 174.6(5)
C12 C11 C16 C15 3.2(7)
C7 C11 C16 C15 -168.4(4)
O1 C7 C19 C24 -16.7(6)
C11 C7 C19 C24 -137.0(5)
C8 C7 C19 C24 96.8(6)
O1 C7 C19 C20 165.1(4)
C11 C7 C19 C20 44.8(6)
C8 C7 C19 C20 -81.5(6)
C24 C19 C20 C21 2.4(9)
C7 C19 C20 C21 -179.2(5)
C19 C20 C21 C22 -2.2(9)
C19 C20 C21 C25 178.3(6)
C20 C21 C22 C23 1.5(10)
C25 C21 C22 C23 -179.0(6)
C21 C22 C23 C24 -1.0(9)
C21 C22 C23 C26 179.6(6)
C20 C19 C24 C23 -1.9(8)
C7 C19 C24 C23 179.9(5)
C22 C23 C24 C19 1.2(8)
C26 C23 C24 C19 -179.4(5)
C8 O3 C27 O4 32.9(5)
C8 O3 C27 C28 -86.5(5)
C8 O3 C27 C29 148.8(5)
C9 O4 C27 O3 -22.2(5)
C9 O4 C27 C28 96.6(5)
C9 O4 C27 C29 -137.2(5)
O2 C10 C30 C31 130.2(5)
C38 C10 C30 C31 -115.7(5)
C9 C10 C30 C31 11.5(7)
O2 C10 C30 C35 -50.3(5)
C38 C10 C30 C35 63.8(5)
C9 C10 C30 C35 -169.0(4)
C35 C30 C31 C32 2.0(8)
C10 C30 C31 C32 -178.6(5)
C30 C31 C32 C33 -1.3(8)
C30 C31 C32 C36 178.8(5)
C31 C32 C33 C34 0.6(8)
C36 C32 C33 C34 -179.5(5)
C32 C33 C34 C35 -0.7(8)
C32 C33 C34 C37 -178.8(5)
C33 C34 C35 C30 1.4(8)
C37 C34 C35 C30 179.5(5)
C31 C30 C35 C34 -2.0(7)
C10 C30 C35 C34 178.5(5)
O2 C10 C38 C43 -12.1(6)
C30 C10 C38 C43 -128.3(5)
C9 C10 C38 C43 104.5(5)
O2 C10 C38 C39 168.2(4)
C30 C10 C38 C39 51.9(6)
C9 C10 C38 C39 -75.2(6)
C43 C38 C39 C40 -1.0(8)
C10 C38 C39 C40 178.7(5)
C38 C39 C40 C41 0.0(9)
C38 C39 C40 C44 179.3(6)
C39 C40 C41 C42 -0.3(9)
C44 C40 C41 C42 -179.6(6)
C40 C41 C42 C43 1.5(9)
C40 C41 C42 C45 -177.0(6)
C39 C38 C43 C42 2.4(8)
C10 C38 C43 C42 -177.4(5)
C41 C42 C43 C38 -2.6(9)
C45 C42 C43 C38 175.9(5)
O6 P2 C46 C51 85.2(4)
O5 P2 C46 C51 -164.6(4)
Pt1 P2 C46 C51 -38.6(5)
O6 P2 C46 C47 -91.9(5)
O5 P2 C46 C47 18.4(5)
Pt1 P2 C46 C47 144.4(4)
C51 C46 C47 C48 -1.3(8)
P2 C46 C47 C48 175.7(4)
C46 C47 C48 C49 1.1(8)
C47 C48 C49 C50 -1.2(9)
C48 C49 C50 C51 1.3(9)
C49 C50 C51 C46 -1.5(8)
C47 C46 C51 C50 1.4(8)
P2 C46 C51 C50 -175.8(4)
P2 O5 C52 C64 168.5(3)
P2 O5 C52 C56 -74.3(5)
P2 O5 C52 C53 50.1(5)
C72 O8 C53 C54 -28.9(5)
C72 O8 C53 C52 -146.7(4)
O5 C52 C53 O8 162.8(3)
C64 C52 C53 O8 47.4(5)
C56 C52 C53 O8 -76.0(5)
O5 C52 C53 C54 48.6(5)
C64 C52 C53 C54 -66.8(5)
C56 C52 C53 C54 169.7(4)
C72 O7 C54 C53 -0.4(5)
C72 O7 C54 C55 -125.0(4)
O8 C53 C54 O7 17.7(5)
C52 C53 C54 O7 136.2(4)
O8 C53 C54 C55 141.1(4)
C52 C53 C54 C55 -100.4(5)
P2 O6 C55 C83 171.4(3)
P2 O6 C55 C75 -70.5(5)
P2 O6 C55 C54 51.0(5)
O7 C54 C55 O6 144.8(4)
C53 C54 C55 O6 25.6(5)
O7 C54 C55 C83 29.7(5)
C53 C54 C55 C83 -89.5(5)
O7 C54 C55 C75 -97.6(5)
C53 C54 C55 C75 143.1(4)
O5 C52 C56 C61 131.8(5)
C64 C52 C56 C61 -111.9(5)
C53 C52 C56 C61 13.1(6)
O5 C52 C56 C57 -55.5(6)
C64 C52 C56 C57 60.8(5)
C53 C52 C56 C57 -174.2(4)
C61 C56 C57 C58 3.0(8)
C52 C56 C57 C58 -169.9(4)
C56 C57 C58 C59 0.5(8)
C56 C57 C58 C62 -179.4(5)
C57 C58 C59 C60 -5.0(8)
C62 C58 C59 C60 174.8(5)
C58 C59 C60 C61 5.8(8)
C58 C59 C60 C63 -174.6(5)
C57 C56 C61 C60 -2.2(7)
C52 C56 C61 C60 170.3(4)
C59 C60 C61 C56 -2.0(7)
C63 C60 C61 C56 178.4(5)
O5 C52 C64 C69 -14.7(6)
C56 C52 C64 C69 -133.0(5)
C53 C52 C64 C69 99.8(6)
O5 C52 C64 C65 163.2(5)
C56 C52 C64 C65 44.9(6)
C53 C52 C64 C65 -82.3(6)
C69 C64 C65 C66 -2.2(8)
C52 C64 C65 C66 179.8(5)
C64 C65 C66 C67 1.2(9)
C64 C65 C66 C70 177.4(5)
C65 C66 C67 C68 0.7(9)
C70 C66 C67 C68 -175.5(5)
C66 C67 C68 C69 -1.5(8)
C66 C67 C68 C71 175.8(5)
C65 C64 C69 C68 1.4(8)
C52 C64 C69 C68 179.3(5)
C67 C68 C69 C64 0.4(8)
C71 C68 C69 C64 -176.9(5)
C53 O8 C72 O7 29.2(5)
C53 O8 C72 C74 -89.9(5)
C53 O8 C72 C73 144.7(4)
C54 O7 C72 O8 -17.3(5)
C54 O7 C72 C74 102.7(5)
C54 O7 C72 C73 -131.9(4)
O6 C55 C75 C76 126.1(5)
C83 C55 C75 C76 -119.4(5)
C54 C55 C75 C76 9.1(7)
O6 C55 C75 C80 -52.1(5)
C83 C55 C75 C80 62.4(6)
C54 C55 C75 C80 -169.0(4)
C80 C75 C76 C77 3.3(8)
C55 C75 C76 C77 -174.8(5)
C75 C76 C77 C78 -2.1(8)
C75 C76 C77 C81 174.7(5)
C76 C77 C78 C79 0.8(8)
C81 C77 C78 C79 -175.9(5)
C77 C78 C79 C80 -0.8(8)
C77 C78 C79 C82 178.6(5)
C78 C79 C80 C75 2.0(8)
C82 C79 C80 C75 -177.4(5)
C76 C75 C80 C79 -3.3(8)
C55 C75 C80 C79 175.0(5)
O6 C55 C83 C88 -15.9(6)
C75 C55 C83 C88 -131.6(5)
C54 C55 C83 C88 99.8(5)
O6 C55 C83 C84 166.9(4)
C75 C55 C83 C84 51.2(6)
C54 C55 C83 C84 -77.4(6)
C88 C83 C84 C85 1.9(8)
C55 C83 C84 C85 179.2(5)
C83 C84 C85 C86 -1.7(8)
C83 C84 C85 C89 178.5(6)
C84 C85 C86 C87 0.5(8)
C89 C85 C86 C87 -179.7(6)
C85 C86 C87 C88 0.5(8)
C85 C86 C87 C90 178.3(5)
C84 C83 C88 C87 -0.8(7)
C55 C83 C88 C87 -178.0(5)
C86 C87 C88 C83 -0.3(8)
C90 C87 C88 C83 -178.1(5)
Cl3 Pt2 P3 O10 80.26(15)
P4 Pt2 P3 O10 51.2(3)
Cl4 Pt2 P3 O10 -102.39(15)
Cl3 Pt2 P3 O9 -156.21(15)
P4 Pt2 P3 O9 174.7(3)
Cl4 Pt2 P3 O9 21.14(15)
Cl3 Pt2 P3 C91 -35.40(19)
P4 Pt2 P3 C91 -64.4(4)
Cl4 Pt2 P3 C91 141.95(19)
P3 Pt2 P4 O13 -130.6(3)
Cl3 Pt2 P4 O13 -159.64(15)
Cl4 Pt2 P4 O13 22.96(14)
P3 Pt2 P4 O14 105.4(3)
Cl3 Pt2 P4 O14 76.32(16)
Cl4 Pt2 P4 O14 -101.08(16)
P3 Pt2 P4 C136 -10.7(4)
Cl3 Pt2 P4 C136 -39.82(19)
Cl4 Pt2 P4 C136 142.78(19)
O10 P3 O9 C97 -27.9(4)
C91 P3 O9 C97 78.7(4)
Pt2 P3 O9 C97 -155.6(3)
O9 P3 O10 C100 -59.9(4)
C91 P3 O10 C100 -169.8(4)
Pt2 P3 O10 C100 66.9(4)
O14 P4 O13 C142 -22.8(4)
C136 P4 O13 C142 83.4(4)
Pt2 P4 O13 C142 -152.3(3)
O13 P4 O14 C145 -63.7(4)
C136 P4 O14 C145 -174.0(3)
Pt2 P4 O14 C145 62.6(4)
O10 P3 C91 C92 -174.4(4)
O9 P3 C91 C92 74.4(4)
Pt2 P3 C91 C92 -50.7(5)
O10 P3 C91 C96 11.3(5)
O9 P3 C91 C96 -99.9(5)
Pt2 P3 C91 C96 135.0(4)
C96 C91 C92 C93 -0.3(8)
P3 C91 C92 C93 -174.9(4)
C91 C92 C93 C94 0.5(8)
C92 C93 C94 C95 0.8(8)
C93 C94 C95 C96 -2.3(9)
C94 C95 C96 C91 2.6(9)
C92 C91 C96 C95 -1.2(8)
P3 C91 C96 C95 173.0(5)
P3 O9 C97 C109 178.9(3)
P3 O9 C97 C101 -63.9(5)
P3 O9 C97 C98 61.9(5)
C117 O11 C98 C99 -9.3(5)
C117 O11 C98 C97 -134.8(4)
O9 C97 C98 O11 124.0(4)
C109 C97 C98 O11 10.4(5)
C101 C97 C98 O11 -113.8(4)
O9 C97 C98 C99 5.8(5)
C109 C97 C98 C99 -107.8(5)
C101 C97 C98 C99 128.0(4)
C117 O12 C99 C98 -36.7(4)
C117 O12 C99 C100 -158.8(4)
O11 C98 C99 O12 27.8(4)
C97 C98 C99 O12 150.8(4)
O11 C98 C99 C100 147.3(4)
C97 C98 C99 C100 -89.7(5)
P3 O10 C100 C120 157.9(3)
P3 O10 C100 C128 -82.8(5)
P3 O10 C100 C99 39.3(5)
O12 C99 C100 O10 173.9(3)
C98 C99 C100 O10 58.7(5)
O12 C99 C100 C120 60.5(5)
C98 C99 C100 C120 -54.7(5)
O12 C99 C100 C128 -64.2(5)
C98 C99 C100 C128 -179.4(4)
O9 C97 C101 C106 130.0(5)
C109 C97 C101 C106 -115.8(5)
C98 C97 C101 C106 8.7(7)
O9 C97 C101 C102 -54.3(5)
C109 C97 C101 C102 59.9(5)
C98 C97 C101 C102 -175.7(4)
C106 C101 C102 C103 -1.7(7)
C97 C101 C102 C103 -177.6(4)
C101 C102 C103 C104 0.5(7)
C101 C102 C103 C107 -179.8(5)
C102 C103 C104 C105 0.7(8)
C107 C103 C104 C105 -179.0(5)
C103 C104 C105 C106 -0.7(8)
C103 C104 C105 C108 179.5(5)
C102 C101 C106 C105 1.6(7)
C97 C101 C106 C105 177.2(5)
C104 C105 C106 C101 -0.5(7)
C108 C105 C106 C101 179.4(5)
O9 C97 C109 C114 -27.3(6)
C101 C97 C109 C114 -144.3(5)
C98 C97 C109 C114 88.1(5)
O9 C97 C109 C110 155.4(4)
C101 C97 C109 C110 38.3(6)
C98 C97 C109 C110 -89.2(5)
C114 C109 C110 C111 0.8(8)
C97 C109 C110 C111 178.1(4)
C109 C110 C111 C112 -1.7(8)
C109 C110 C111 C115 176.9(5)
C110 C111 C112 C113 1.2(8)
C115 C111 C112 C113 -177.4(5)
C111 C112 C113 C114 0.2(7)
C111 C112 C113 C116 -178.4(5)
C110 C109 C114 C113 0.7(7)
C97 C109 C114 C113 -176.6(4)
C112 C113 C114 C109 -1.2(7)
C116 C113 C114 C109 177.4(5)
C99 O12 C117 O11 31.5(4)
C99 O12 C117 C119 148.5(4)
C99 O12 C117 C118 -86.9(5)
C98 O11 C117 O12 -12.9(5)
C98 O11 C117 C119 -128.9(4)
C98 O11 C117 C118 106.8(4)
O10 C100 C120 C121 -3.3(6)
C128 C100 C120 C121 -124.2(5)
C99 C100 C120 C121 109.8(5)
O10 C100 C120 C125 174.3(4)
C128 C100 C120 C125 53.5(6)
C99 C100 C120 C125 -72.6(6)
C125 C120 C121 C122 -0.3(8)
C100 C120 C121 C122 177.4(5)
C120 C121 C122 C123 0.7(8)
C120 C121 C122 C126 -176.8(5)
C121 C122 C123 C124 -0.1(8)
C126 C122 C123 C124 177.3(5)
C122 C123 C124 C125 -0.8(8)
C122 C123 C124 C127 -178.4(5)
C123 C124 C125 C120 1.3(8)
C127 C124 C125 C120 178.8(5)
C121 C120 C125 C124 -0.7(8)
C100 C120 C125 C124 -178.4(5)
O10 C100 C128 C133 108.1(5)
C120 C100 C128 C133 -135.5(5)
C99 C100 C128 C133 -9.4(6)
O10 C100 C128 C129 -78.5(5)
C120 C100 C128 C129 37.9(6)
C99 C100 C128 C129 164.1(4)
C133 C128 C129 C130 1.7(8)
C100 C128 C129 C130 -172.1(5)
C128 C129 C130 C131 0.2(8)
C128 C129 C130 C134 175.8(5)
C129 C130 C131 C132 -2.8(8)
C134 C130 C131 C132 -178.5(5)
C130 C131 C132 C133 3.5(8)
C130 C131 C132 C135 -178.1(5)
C129 C128 C133 C132 -1.0(7)
C100 C128 C133 C132 172.4(5)
C131 C132 C133 C128 -1.5(8)
C135 C132 C133 C128 -179.9(5)
O13 P4 C136 C137 79.1(5)
O14 P4 C136 C137 -169.7(4)
Pt2 P4 C136 C137 -44.0(5)
O13 P4 C136 C141 -100.1(5)
O14 P4 C136 C141 11.1(5)
Pt2 P4 C136 C141 136.9(4)
C141 C136 C137 C138 0.9(9)
P4 C136 C137 C138 -178.3(4)
C136 C137 C138 C139 -0.3(9)
C137 C138 C139 C140 -0.1(9)
C138 C139 C140 C141 -0.2(9)
C139 C140 C141 C136 0.7(8)
C137 C136 C141 C140 -1.1(8)
P4 C136 C141 C140 178.0(4)
P4 O13 C142 C154 168.1(3)
P4 O13 C142 C146 -73.2(5)
P4 O13 C142 C143 48.1(5)
C162 O16 C143 C144 1.2(5)
C162 O16 C143 C142 -125.0(4)
O13 C142 C143 O16 144.5(4)
C154 C142 C143 O16 29.4(5)
C146 C142 C143 O16 -95.3(4)
O13 C142 C143 C144 23.6(5)
C154 C142 C143 C144 -91.5(5)
C146 C142 C143 C144 143.9(4)
C162 O15 C144 C143 -25.5(5)
C162 O15 C144 C145 -143.7(4)
O16 C143 C144 O15 15.0(5)
C142 C143 C144 O15 140.2(4)
O16 C143 C144 C145 134.3(4)
C142 C143 C144 C145 -100.5(4)
P4 O14 C145 C173 -79.7(4)
P4 O14 C145 C144 44.6(4)
P4 O14 C145 C165 161.8(3)
O15 C144 C145 O14 168.7(3)
C143 C144 C145 O14 53.5(5)
O15 C144 C145 C173 -70.5(5)
C143 C144 C145 C173 174.3(4)
O15 C144 C145 C165 55.5(5)
C143 C144 C145 C165 -59.7(5)
O13 C142 C146 C151 138.5(5)
C154 C142 C146 C151 -106.3(5)
C143 C142 C146 C151 19.4(6)
O13 C142 C146 C147 -42.5(6)
C154 C142 C146 C147 72.8(5)
C143 C142 C146 C147 -161.6(4)
C151 C146 C147 C148 -2.6(8)
C142 C146 C147 C148 178.3(4)
C146 C147 C148 C149 0.2(8)
C146 C147 C148 C152 -177.4(5)
C147 C148 C149 C150 2.1(8)
C152 C148 C149 C150 179.7(5)
C148 C149 C150 C151 -1.9(8)
C148 C149 C150 C153 178.5(6)
C147 C146 C151 C150 2.9(8)
C142 C146 C151 C150 -178.1(5)
C149 C150 C151 C146 -0.7(8)
C153 C150 C151 C146 179.0(5)
O13 C142 C154 C155 -19.3(6)
C146 C142 C154 C155 -137.5(5)
C143 C142 C154 C155 97.5(5)
O13 C142 C154 C159 162.5(4)
C146 C142 C154 C159 44.4(6)
C143 C142 C154 C159 -80.7(5)
C159 C154 C155 C156 2.1(7)
C142 C154 C155 C156 -176.1(4)
C154 C155 C156 C157 -0.6(7)
C154 C155 C156 C160 -178.8(5)
C155 C156 C157 C158 -1.3(8)
C160 C156 C157 C158 176.8(5)
C156 C157 C158 C159 1.6(8)
C156 C157 C158 C161 -177.8(5)
C157 C158 C159 C154 0.0(8)
C161 C158 C159 C154 179.5(5)
C155 C154 C159 C158 -1.8(7)
C142 C154 C159 C158 176.4(5)
C143 O16 C162 O15 -16.6(5)
C143 O16 C162 C163 102.8(5)
C143 O16 C162 C164 -131.2(4)
C144 O15 C162 O16 26.7(5)
C144 O15 C162 C163 -92.8(4)
C144 O15 C162 C164 143.8(4)
O14 C145 C165 C166 -11.3(6)
C173 C145 C165 C166 -129.6(5)
C144 C145 C165 C166 101.7(5)
O14 C145 C165 C170 170.2(4)
C173 C145 C165 C170 51.9(6)
C144 C145 C165 C170 -76.9(5)
C170 C165 C166 C167 0.1(8)
C145 C165 C166 C167 -178.4(5)
C165 C166 C167 C168 1.3(8)
C165 C166 C167 C171 -178.6(5)
C166 C167 C168 C169 -0.8(8)
C171 C167 C168 C169 179.1(5)
C167 C168 C169 C170 -1.1(8)
C167 C168 C169 C172 -179.8(5)
C168 C169 C170 C165 2.6(8)
C172 C169 C170 C165 -178.7(5)
C166 C165 C170 C169 -2.1(8)
C145 C165 C170 C169 176.5(5)
O14 C145 C173 C178 111.1(5)
C144 C145 C173 C178 -7.0(6)
C165 C145 C173 C178 -133.5(5)
O14 C145 C173 C174 -68.3(5)
C144 C145 C173 C174 173.6(4)
C165 C145 C173 C174 47.0(6)
C178 C173 C174 C175 3.0(7)
C145 C173 C174 C175 -177.5(4)
C173 C174 C175 C176 -1.0(7)
C173 C174 C175 C179 178.3(4)
C174 C175 C176 C177 -1.6(7)
C179 C175 C176 C177 179.1(5)
C175 C176 C177 C178 2.1(8)
C175 C176 C177 C180 -175.2(5)
C174 C173 C178 C177 -2.5(7)
C145 C173 C178 C177 178.1(5)
C176 C177 C178 C173 0.0(8)
C180 C177 C178 C173 177.3(5)
